data_1547999
loop_
_publ_author_name
'Matthew Gregson'
'Erli Lu'
'David P. Mills'
'Floriana Tuna'
'Eric J. L. McInnes'
'Christoph Hennig'
'Andreas C. Scheinost'
'Jonathan McMaster'
'William Lewis'
'Alexander J. Blake'
'Andrew Kerridge'
'Stephen T. Liddle'

_publ_section_title
;
 The inverse-trans-influence in tetravalent lanthanide and actinide
 bis(carbene) complexes
;
_journal_name_full 'Nature Communications'
_journal_page_first 14137
_journal_paper_doi 10.1038/ncomms14137
_journal_volume 8
_journal_year 2017
_chemical_formula_moiety 'C62 H76 N4 P4 Si4 Tb, C20 H40 K O8, 2(C4 H8 O)'
_chemical_formula_sum 'C90 H132 K N4 O10 P4 Si4 Tb'
_chemical_formula_weight 1864.25
_space_group_crystal_system triclinic
_space_group_IT_number 2
_space_group_name_Hall '-P 1'
_space_group_name_H-M_alt 'P -1'
_symmetry_space_group_name_Hall '-P 1'
_symmetry_space_group_name_H-M 'P -1'
_atom_sites_solution_hydrogens geom
_atom_sites_solution_primary direct
_atom_sites_solution_secondary difmap
_cell_angle_alpha 98.753(2)
_cell_angle_beta 94.959(2)
_cell_angle_gamma 93.489(2)
_cell_formula_units_Z 2
_cell_length_a 15.1657(5)
_cell_length_b 15.2813(4)
_cell_length_c 21.1867(5)
_cell_measurement_reflns_used 15201
_cell_measurement_temperature 120(2)
_cell_measurement_theta_max 74.0670
_cell_measurement_theta_min 3.9690
_cell_volume 4821.0(2)
_computing_cell_refinement
;
CrysAlisPro, Agilent Technologies,
Version 1.171.37.33 (release 27-03-2014 CrysAlis171 .NET)
(compiled Mar 27 2014,17:12:48)
;
_computing_data_collection
;
CrysAlisPro, Agilent Technologies,
Version 1.171.37.33 (release 27-03-2014 CrysAlis171 .NET)
(compiled Mar 27 2014,17:12:48)
;
_computing_data_reduction
;
CrysAlisPro, Agilent Technologies,
Version 1.171.37.33 (release 27-03-2014 CrysAlis171 .NET)
(compiled Mar 27 2014,17:12:48)
;
_computing_molecular_graphics 'Olex2 (Dolomanov et al., 2009)'
_computing_publication_material 'Olex2 (Dolomanov et al., 2009)'
_computing_structure_refinement 'ShelXL (Sheldrick, 2008)'
_computing_structure_solution 'ShelXS (Sheldrick, 2008)'
_diffrn_ambient_temperature 120(2)
_diffrn_detector 'CCD area detector'
_diffrn_detector_area_resol_mean 10.3613
_diffrn_detector_type 'Agilent Diffraction Atlas detector'
_diffrn_measured_fraction_theta_full 0.999
_diffrn_measured_fraction_theta_max 0.971
_diffrn_measurement_device '\k-geometry diffractometer'
_diffrn_measurement_device_type 'SuperNova-Duo, Atlas'
_diffrn_measurement_method '\w scans'
_diffrn_orient_matrix_UB_11 -0.0887804000
_diffrn_orient_matrix_UB_12 -0.0268260000
_diffrn_orient_matrix_UB_13 0.0246551000
_diffrn_orient_matrix_UB_21 -0.0501470000
_diffrn_orient_matrix_UB_22 0.0452579000
_diffrn_orient_matrix_UB_23 -0.0509948000
_diffrn_orient_matrix_UB_31 -0.0076838000
_diffrn_orient_matrix_UB_32 -0.0877236000
_diffrn_orient_matrix_UB_33 -0.0474944000
_diffrn_radiation_collimation 'focusing mirrors'
_diffrn_radiation_monochromator mirror
_diffrn_radiation_probe x-ray
_diffrn_radiation_type CuK\a
_diffrn_radiation_wavelength 1.54184
_diffrn_reflns_av_R_equivalents 0.0546
_diffrn_reflns_av_unetI/netI 0.0642
_diffrn_reflns_Laue_measured_fraction_full 0.999
_diffrn_reflns_Laue_measured_fraction_max 0.971
_diffrn_reflns_limit_h_max 18
_diffrn_reflns_limit_h_min -18
_diffrn_reflns_limit_k_max 15
_diffrn_reflns_limit_k_min -18
_diffrn_reflns_limit_l_max 24
_diffrn_reflns_limit_l_min -26
_diffrn_reflns_number 37366
_diffrn_reflns_point_group_measured_fraction_full 0.999
_diffrn_reflns_point_group_measured_fraction_max 0.971
_diffrn_reflns_theta_full 67.684
_diffrn_reflns_theta_max 74.470
_diffrn_reflns_theta_min 3.337
_diffrn_source 'microfocus sealed tube'
_diffrn_source_target Cu
_diffrn_source_type 'Agilent Diffraction microfocus tube'
_exptl_absorpt_coefficient_mu 5.534
_exptl_absorpt_correction_T_max 0.809
_exptl_absorpt_correction_T_min 0.718
_exptl_absorpt_correction_type gaussian
_exptl_absorpt_process_details
;
CrysAlisPro, Agilent Technologies,
Version 1.171.37.33 (release 27-03-2014 CrysAlis171 .NET)
(compiled Mar 27 2014,17:12:48)
Numerical absorption correction based on gaussian integration over
			a multifaceted crystal model
Empirical absorption correction using spherical harmonics,
 implemented in SCALE3 ABSPACK scaling algorithm.
;
_exptl_crystal_colour 'clear colourless'
_exptl_crystal_colour_lustre clear
_exptl_crystal_colour_modifier .
_exptl_crystal_colour_primary colourless
_exptl_crystal_density_diffrn 1.284
_exptl_crystal_description block
_exptl_crystal_F_000 1960
_exptl_crystal_size_max 0.1686
_exptl_crystal_size_mid 0.1125
_exptl_crystal_size_min 0.1025
_refine_diff_density_max 1.695
_refine_diff_density_min -1.252
_refine_diff_density_rms 0.105
_refine_ls_extinction_coef .
_refine_ls_extinction_method none
_refine_ls_goodness_of_fit_ref 1.024
_refine_ls_hydrogen_treatment constr
_refine_ls_matrix_type full
_refine_ls_number_parameters 1053
_refine_ls_number_reflns 19123
_refine_ls_number_restraints 123
_refine_ls_restrained_S_all 1.029
_refine_ls_R_factor_all 0.0675
_refine_ls_R_factor_gt 0.0589
_refine_ls_shift/su_max 0.001
_refine_ls_shift/su_mean 0.000
_refine_ls_structure_factor_coef Fsqd
_refine_ls_weighting_details 'w=1/[\s^2^(Fo^2^)+(0.1046P)^2^+1.0254P] where P=(Fo^2^+2Fc^2^)/3'
_refine_ls_weighting_scheme calc
_refine_ls_wR_factor_gt 0.1545
_refine_ls_wR_factor_ref 0.1641
_reflns_Friedel_coverage 0.000
_reflns_Friedel_fraction_full .
_reflns_Friedel_fraction_max .
_reflns_number_gt 16494
_reflns_number_total 19123
_reflns_threshold_expression 'I > 2\s(I)'
_cod_data_source_file ncomms14137-s5.cif
_cod_data_source_block 2Tb
_cod_database_code 1547999
_chemical_oxdiff_formula 'C90 H132 K N4 P4 O10 Si4 Tb'
_shelx_space_group_comment
;
The symmetry employed for this shelxl refinement is uniquely defined
by the following loop, which should always be used as a source of
symmetry information in preference to the above space-group names.
They are only intended as comments.
;
_reflns_odcompleteness_completeness 99.94
_reflns_odcompleteness_iscentric 1
_reflns_odcompleteness_theta 66.97
_olex2_refinement_description
;
1. Fixed Uiso
 At 1.2 times of:
  All C(H) groups, All C(H,H) groups, All C(H,H,H,H) groups
 At 1.5 times of:
  All C(H,H,H) groups
2. Restrained distances
 C89-C88 \\sim C89-C88A \\sim C85-C84
 with sigma of 0.02
 O10-C87A \\sim O10-C87 \\sim O10-C90 \\sim O9-C83A \\sim O9-C83 \\sim O9-C86
 with sigma of 0.02
 C86-C85 \\sim C84-C83A \\sim C84-C83 \\sim C90-C89 \\sim C88A-C87A \\sim
C88-C87
 with sigma of 0.02
3. Uiso/Uaniso restraints and constraints
O10 \\sim C87 \\sim C88 \\sim C89 \\sim C90: within 1.7A with sigma of 0.04 and
sigma for terminal atoms of 0.08
4. Rigid body (RIGU) restrains
 C89, C90, C88, O10, C87
 with sigma for 1-2 distances of 0.002 and sigma for 1-3 distances of 0.002
 O9, C83, C84, C85, C86
 with sigma for 1-2 distances of 0.004 and sigma for 1-3 distances of 0.004
5. Others
 Sof(C83A)=Sof(H83C)=Sof(H83D)=Sof(H84C)=Sof(H84D)=1-FVAR(1)
 Sof(C83)=Sof(H83A)=Sof(H83B)=Sof(H84A)=Sof(H84B)=FVAR(1)
 Sof(H89C)=Sof(H89D)=Sof(C87)=Sof(H87C)=Sof(H87D)=Sof(C88)=Sof(H88C)=Sof(H88D)=
 1-FVAR(2)
 Sof(C87A)=Sof(H87A)=Sof(H87B)=Sof(C88A)=Sof(H88A)=Sof(H88B)=Sof(H89A)=
 Sof(H89B)=FVAR(2)
6.a Secondary CH2 refined with riding coordinates:
 C63(H63A,H63B), C64(H64A,H64B), C65(H65A,H65B), C66(H66A,H66B), C67(H67A,
 H67B), C68(H68A,H68B), C69(H69A,H69B), C70(H70A,H70B), C71(H71A,H71B),
 C72(H72A,H72B), C73(H73A,H73B), C74(H74A,H74B), C75(H75A,H75B), C76(H76A,H76B),
  C77(H77A,H77B), C78(H78A,H78B), C79(H79A,H79B), C80(H80A,H80B), C81(H81A,
 H81B), C82(H82A,H82B), C83(H83A,H83B), C83A(H83C,H83D), C84(H84A,H84B),
 C84(H84C,H84D), C85(H85A,H85B), C86(H86A,H86B), C87A(H87A,H87B), C88A(H88A,
 H88B), C90(H90A,H90B), C89(H89A,H89B), C89(H89C,H89D), C87(H87C,H87D),
 C88(H88C,H88D)
6.b Aromatic/amide H refined with riding coordinates:
 C3(H3), C4(H4), C5(H5), C6(H6), C7(H7), C9(H9), C10(H10), C11(H11), C12(H12),
 C13(H13), C18(H18), C19(H19), C20(H20), C21(H21), C22(H22), C24(H24), C25(H25),
  C26(H26), C27(H27), C28(H28), C34(H34), C35(H35), C36(H36), C37(H37),
 C38(H38), C40(H40), C41(H41), C42(H42), C43(H43), C44(H44), C49(H49), C50(H50),
  C51(H51), C52(H52), C53(H53), C55(H55), C56(H56), C57(H57), C58(H58), C59(H59)
6.c Idealised Me refined as rotating group:
 C14(H14A,H14B,H14C), C15(H15A,H15B,H15C), C16(H16A,H16B,H16C), C29(H29A,H29B,
 H29C), C30(H30A,H30B,H30C), C31(H31A,H31B,H31C), C45(H45A,H45B,H45C), C46(H46A,
 H46B,H46C), C47(H47A,H47B,H47C), C60(H60A,H60B,H60C), C61(H61A,H61B,H61C),
 C62(H62A,H62B,H62C)
;

loop_
_space_group_symop_operation_xyz
'x, y, z'
'-x, -y, -z'

loop_
_atom_site_label
_atom_site_type_symbol
_atom_site_fract_x
_atom_site_fract_y
_atom_site_fract_z
_atom_site_U_iso_or_equiv
_atom_site_adp_type
_atom_site_occupancy
_atom_site_site_symmetry_order
_atom_site_calc_flag
_atom_site_refinement_flags_posn
_atom_site_refinement_flags_adp
_atom_site_refinement_flags_occupancy
_atom_site_disorder_assembly
_atom_site_disorder_group
Tb1 Tb 0.24851(2) 0.75033(2) 0.24726(2) 0.02303(8) Uani 1 1 d . . . . .
P1 P 0.05670(6) 0.78670(6) 0.26981(4) 0.02710(19) Uani 1 1 d . . . . .
P2 P 0.16178(6) 0.87689(6) 0.16542(4) 0.02703(19) Uani 1 1 d . . . . .
P3 P 0.42481(6) 0.75185(6) 0.33039(4) 0.02522(18) Uani 1 1 d . . . . .
P4 P 0.34914(6) 0.58217(6) 0.22263(4) 0.02431(18) Uani 1 1 d . . . . .
Si1 Si 0.10776(7) 0.67969(7) 0.37628(5) 0.0304(2) Uani 1 1 d . . . . .
Si2 Si 0.33873(7) 0.85582(7) 0.10908(5) 0.0299(2) Uani 1 1 d . . . . .
Si3 Si 0.36684(8) 0.93664(7) 0.37579(5) 0.0335(2) Uani 1 1 d . . . . .
Si4 Si 0.18712(7) 0.53197(6) 0.12635(5) 0.0261(2) Uani 1 1 d . . . . .
N1 N 0.1188(2) 0.7259(2) 0.30824(15) 0.0279(6) Uani 1 1 d . . . . .
N2 N 0.2597(2) 0.8417(2) 0.16092(15) 0.0289(6) Uani 1 1 d . . . . .
N3 N 0.3596(2) 0.8320(2) 0.33287(15) 0.0291(6) Uani 1 1 d . . . . .
N4 N 0.2565(2) 0.59950(19) 0.18449(14) 0.0242(6) Uani 1 1 d . . . . .
C1 C 0.1185(3) 0.8336(3) 0.22311(19) 0.0317(8) Uani 1 1 d . . . . .
C2 C -0.0413(3) 0.7196(3) 0.2257(2) 0.0349(9) Uani 1 1 d . . . . .
C3 C -0.0701(3) 0.7349(3) 0.1651(2) 0.0407(10) Uani 1 1 d . . . . .
H3 H -0.0443 0.7841 0.1489 0.049 Uiso 1 1 calc R . . . .
C4 C -0.1375(3) 0.6780(4) 0.1271(2) 0.0485(12) Uani 1 1 d . . . . .
H4 H -0.1568 0.6886 0.0852 0.058 Uiso 1 1 calc R . . . .
C5 C -0.1751(3) 0.6073(4) 0.1508(3) 0.0528(14) Uani 1 1 d . . . . .
H5 H -0.2191 0.5678 0.1247 0.063 Uiso 1 1 calc R . . . .
C6 C -0.1495(3) 0.5930(3) 0.2125(3) 0.0536(13) Uani 1 1 d . . . . .
H6 H -0.1774 0.5452 0.2291 0.064 Uiso 1 1 calc R . . . .
C7 C -0.0824(3) 0.6490(3) 0.2502(2) 0.0428(10) Uani 1 1 d . . . . .
H7 H -0.0646 0.6393 0.2925 0.051 Uiso 1 1 calc R . . . .
C8 C 0.0073(3) 0.8675(3) 0.32690(18) 0.0310(8) Uani 1 1 d . . . . .
C9 C -0.0828(3) 0.8711(3) 0.3302(2) 0.0358(9) Uani 1 1 d . . . . .
H9 H -0.1228 0.8297 0.3019 0.043 Uiso 1 1 calc R . . . .
C10 C -0.1158(4) 0.9343(3) 0.3742(2) 0.0451(11) Uani 1 1 d . . . . .
H10 H -0.1782 0.9361 0.3755 0.054 Uiso 1 1 calc R . . . .
C11 C -0.0591(4) 0.9947(3) 0.4161(2) 0.0462(11) Uani 1 1 d . . . . .
H11 H -0.0819 1.0374 0.4467 0.055 Uiso 1 1 calc R . . . .
C12 C 0.0313(4) 0.9921(3) 0.4131(2) 0.0481(12) Uani 1 1 d . . . . .
H12 H 0.0710 1.0336 0.4416 0.058 Uiso 1 1 calc R . . . .
C13 C 0.0644(3) 0.9298(3) 0.3689(2) 0.0427(10) Uani 1 1 d . . . . .
H13 H 0.1267 0.9291 0.3670 0.051 Uiso 1 1 calc R . . . .
C14 C 0.0650(4) 0.5590(3) 0.3593(3) 0.0488(11) Uani 1 1 d . . . . .
H14A H 0.0007 0.5543 0.3616 0.073 Uiso 1 1 calc GR . . . .
H14B H 0.0939 0.5271 0.3912 0.073 Uiso 1 1 calc GR . . . .
H14C H 0.0783 0.5329 0.3163 0.073 Uiso 1 1 calc GR . . . .
C15 C 0.0304(3) 0.7334(4) 0.4321(2) 0.0465(11) Uani 1 1 d . . . . .
H15A H 0.0541 0.7942 0.4495 0.070 Uiso 1 1 calc GR . . . .
H15B H 0.0245 0.6994 0.4674 0.070 Uiso 1 1 calc GR . . . .
H15C H -0.0280 0.7348 0.4086 0.070 Uiso 1 1 calc GR . . . .
C16 C 0.2184(3) 0.6839(3) 0.4217(2) 0.0402(9) Uani 1 1 d . . . . .
H16A H 0.2588 0.6514 0.3948 0.060 Uiso 1 1 calc GR . . . .
H16B H 0.2129 0.6566 0.4603 0.060 Uiso 1 1 calc GR . . . .
H16C H 0.2419 0.7459 0.4342 0.060 Uiso 1 1 calc GR . . . .
C17 C 0.0944(3) 0.8474(2) 0.08733(18) 0.0287(7) Uani 1 1 d . . . . .
C18 C 0.0381(3) 0.9046(3) 0.0623(2) 0.0365(9) Uani 1 1 d . . . . .
H18 H 0.0386 0.9644 0.0829 0.044 Uiso 1 1 calc R . . . .
C19 C -0.0193(3) 0.8747(3) 0.0070(2) 0.0405(10) Uani 1 1 d . . . . .
H19 H -0.0562 0.9150 -0.0103 0.049 Uiso 1 1 calc R . . . .
C20 C -0.0231(3) 0.7884(3) -0.0226(2) 0.0388(9) Uani 1 1 d . . . . .
H20 H -0.0634 0.7682 -0.0596 0.047 Uiso 1 1 calc R . . . .
C21 C 0.0331(3) 0.7305(3) 0.0024(2) 0.0369(9) Uani 1 1 d . . . . .
H21 H 0.0313 0.6704 -0.0177 0.044 Uiso 1 1 calc R . . . .
C22 C 0.0916(3) 0.7603(3) 0.05645(19) 0.0328(8) Uani 1 1 d . . . . .
H22 H 0.1303 0.7204 0.0726 0.039 Uiso 1 1 calc R . . . .
C23 C 0.1622(3) 0.9987(3) 0.1783(2) 0.0375(9) Uani 1 1 d . . . . .
C24 C 0.1155(4) 1.0393(3) 0.2259(2) 0.0504(13) Uani 1 1 d . . . . .
H24 H 0.0849 1.0045 0.2518 0.060 Uiso 1 1 calc R . . . .
C25 C 0.1130(6) 1.1326(4) 0.2366(3) 0.071(2) Uani 1 1 d . . . . .
H25 H 0.0798 1.1604 0.2690 0.085 Uiso 1 1 calc R . . . .
C26 C 0.1583(5) 1.1829(4) 0.2000(3) 0.072(2) Uani 1 1 d . . . . .
H26 H 0.1580 1.2457 0.2080 0.086 Uiso 1 1 calc R . . . .
C27 C 0.2046(4) 1.1424(3) 0.1516(3) 0.0601(15) Uani 1 1 d . . . . .
H27 H 0.2353 1.1775 0.1259 0.072 Uiso 1 1 calc R . . . .
C28 C 0.2063(4) 1.0506(3) 0.1403(3) 0.0480(11) Uani 1 1 d . . . . .
H28 H 0.2376 1.0231 0.1066 0.058 Uiso 1 1 calc R . . . .
C29 C 0.2937(3) 0.8650(3) 0.02459(18) 0.0386(9) Uani 1 1 d . . . . .
H29A H 0.2546 0.8121 0.0066 0.058 Uiso 1 1 calc GR . . . .
H29B H 0.3430 0.8700 -0.0019 0.058 Uiso 1 1 calc GR . . . .
H29C H 0.2600 0.9179 0.0252 0.058 Uiso 1 1 calc GR . . . .
C30 C 0.4170(3) 0.9569(3) 0.1377(2) 0.0398(10) Uani 1 1 d . . . . .
H30A H 0.3847 1.0104 0.1368 0.060 Uiso 1 1 calc GR . . . .
H30B H 0.4649 0.9577 0.1095 0.060 Uiso 1 1 calc GR . . . .
H30C H 0.4422 0.9553 0.1816 0.060 Uiso 1 1 calc GR . . . .
C31 C 0.4055(3) 0.7570(3) 0.1031(2) 0.0423(10) Uani 1 1 d . . . . .
H31A H 0.4373 0.7547 0.1450 0.063 Uiso 1 1 calc GR . . . .
H31B H 0.4483 0.7614 0.0714 0.063 Uiso 1 1 calc GR . . . .
H31C H 0.3660 0.7030 0.0898 0.063 Uiso 1 1 calc GR . . . .
C32 C 0.3765(3) 0.6690(3) 0.27772(18) 0.0291(8) Uani 1 1 d . . . . .
C33 C 0.4553(3) 0.7180(3) 0.40890(18) 0.0290(7) Uani 1 1 d . . . . .
C34 C 0.5017(3) 0.7746(3) 0.46053(19) 0.0359(9) Uani 1 1 d . . . . .
H34 H 0.5165 0.8347 0.4566 0.043 Uiso 1 1 calc R . . . .
C35 C 0.5266(3) 0.7445(3) 0.5173(2) 0.0412(10) Uani 1 1 d . . . . .
H35 H 0.5583 0.7838 0.5520 0.049 Uiso 1 1 calc R . . . .
C36 C 0.5052(3) 0.6572(3) 0.5235(2) 0.0419(10) Uani 1 1 d . . . . .
H36 H 0.5221 0.6364 0.5624 0.050 Uiso 1 1 calc R . . . .
C37 C 0.4591(3) 0.6003(3) 0.4726(2) 0.0419(10) Uani 1 1 d . . . . .
H37 H 0.4440 0.5404 0.4768 0.050 Uiso 1 1 calc R . . . .
C38 C 0.4348(3) 0.6306(3) 0.4152(2) 0.0334(8) Uani 1 1 d . . . . .
H38 H 0.4041 0.5910 0.3803 0.040 Uiso 1 1 calc R . . . .
C39 C 0.5333(3) 0.7894(3) 0.30896(19) 0.0330(8) Uani 1 1 d . . . . .
C40 C 0.6101(3) 0.7478(4) 0.3246(2) 0.0441(11) Uani 1 1 d . . . . .
H40 H 0.6090 0.7074 0.3545 0.053 Uiso 1 1 calc R . . . .
C41 C 0.6876(3) 0.7647(4) 0.2970(3) 0.0549(13) Uani 1 1 d . . . . .
H41 H 0.7392 0.7357 0.3079 0.066 Uiso 1 1 calc R . . . .
C42 C 0.6903(3) 0.8237(4) 0.2536(3) 0.0567(14) Uani 1 1 d . . . . .
H42 H 0.7432 0.8346 0.2343 0.068 Uiso 1 1 calc R . . . .
C43 C 0.6158(3) 0.8665(4) 0.2387(2) 0.0543(13) Uani 1 1 d . . . . .
H43 H 0.6178 0.9080 0.2096 0.065 Uiso 1 1 calc R . . . .
C44 C 0.5380(3) 0.8496(3) 0.2657(2) 0.0411(10) Uani 1 1 d . . . . .
H44 H 0.4870 0.8793 0.2546 0.049 Uiso 1 1 calc R . . . .
C45 C 0.4841(4) 0.9889(3) 0.4003(3) 0.0583(15) Uani 1 1 d . . . . .
H45A H 0.5148 0.9549 0.4299 0.087 Uiso 1 1 calc GR . . . .
H45B H 0.4817 1.0502 0.4214 0.087 Uiso 1 1 calc GR . . . .
H45C H 0.5163 0.9885 0.3621 0.087 Uiso 1 1 calc GR . . . .
C46 C 0.3126(5) 0.9408(4) 0.4521(2) 0.0550(14) Uani 1 1 d . . . . .
H46A H 0.2512 0.9151 0.4426 0.082 Uiso 1 1 calc GR . . . .
H46B H 0.3128 1.0027 0.4729 0.082 Uiso 1 1 calc GR . . . .
H46C H 0.3452 0.9069 0.4809 0.082 Uiso 1 1 calc GR . . . .
C47 C 0.3115(4) 1.0112(3) 0.3248(2) 0.0455(11) Uani 1 1 d . . . . .
H47A H 0.3394 1.0088 0.2846 0.068 Uiso 1 1 calc GR . . . .
H47B H 0.3178 1.0723 0.3478 0.068 Uiso 1 1 calc GR . . . .
H47C H 0.2484 0.9916 0.3153 0.068 Uiso 1 1 calc GR . . . .
C48 C 0.3347(3) 0.4792(2) 0.25682(18) 0.0298(8) Uani 1 1 d . . . . .
C49 C 0.2648(3) 0.4737(3) 0.2955(2) 0.0391(9) Uani 1 1 d . . . . .
H49 H 0.2264 0.5206 0.3013 0.047 Uiso 1 1 calc R . . . .
C50 C 0.2516(4) 0.4007(3) 0.3252(2) 0.0462(11) Uani 1 1 d . . . . .
H50 H 0.2049 0.3981 0.3521 0.055 Uiso 1 1 calc R . . . .
C51 C 0.3052(4) 0.3309(4) 0.3163(3) 0.0534(13) Uani 1 1 d . . . . .
H51 H 0.2948 0.2803 0.3364 0.064 Uiso 1 1 calc R . . . .
C52 C 0.3734(4) 0.3351(4) 0.2785(3) 0.0628(15) Uani 1 1 d . . . . .
H52 H 0.4107 0.2874 0.2726 0.075 Uiso 1 1 calc R . . . .
C53 C 0.3887(3) 0.4097(3) 0.2485(3) 0.0464(11) Uani 1 1 d . . . . .
H53 H 0.4363 0.4123 0.2223 0.056 Uiso 1 1 calc R . . . .
C54 C 0.4360(3) 0.5567(2) 0.16845(18) 0.0292(7) Uani 1 1 d . . . . .
C55 C 0.5161(3) 0.6079(3) 0.1806(2) 0.0338(8) Uani 1 1 d . . . . .
H55 H 0.5249 0.6536 0.2168 0.041 Uiso 1 1 calc R . . . .
C56 C 0.5836(3) 0.5937(3) 0.1408(2) 0.0415(10) Uani 1 1 d . . . . .
H56 H 0.6381 0.6293 0.1498 0.050 Uiso 1 1 calc R . . . .
C57 C 0.5710(3) 0.5278(3) 0.0882(2) 0.0414(10) Uani 1 1 d . . . . .
H57 H 0.6165 0.5186 0.0603 0.050 Uiso 1 1 calc R . . . .
C58 C 0.4924(3) 0.4748(3) 0.0758(2) 0.0411(10) Uani 1 1 d . . . . .
H58 H 0.4844 0.4286 0.0400 0.049 Uiso 1 1 calc R . . . .
C59 C 0.4250(3) 0.4892(3) 0.1158(2) 0.0358(9) Uani 1 1 d . . . . .
H59 H 0.3711 0.4527 0.1071 0.043 Uiso 1 1 calc R . . . .
C60 C 0.1843(3) 0.4093(3) 0.1313(2) 0.0357(9) Uani 1 1 d . . . . .
H60A H 0.2447 0.3898 0.1310 0.054 Uiso 1 1 calc GR . . . .
H60B H 0.1468 0.3760 0.0945 0.054 Uiso 1 1 calc GR . . . .
H60C H 0.1602 0.3986 0.1711 0.054 Uiso 1 1 calc GR . . . .
C61 C 0.0707(3) 0.5617(3) 0.1346(2) 0.0366(9) Uani 1 1 d . . . . .
H61A H 0.0543 0.5530 0.1771 0.055 Uiso 1 1 calc GR . . . .
H61B H 0.0305 0.5237 0.1014 0.055 Uiso 1 1 calc GR . . . .
H61C H 0.0661 0.6240 0.1296 0.055 Uiso 1 1 calc GR . . . .
C62 C 0.2137(3) 0.5434(3) 0.04259(18) 0.0349(9) Uani 1 1 d . . . . .
H62A H 0.2133 0.6058 0.0370 0.052 Uiso 1 1 calc GR . . . .
H62B H 0.1692 0.5077 0.0114 0.052 Uiso 1 1 calc GR . . . .
H62C H 0.2726 0.5225 0.0359 0.052 Uiso 1 1 calc GR . . . .
K1 K 0.75301(6) 0.26322(6) 0.25302(4) 0.03529(19) Uani 1 1 d . . . . .
O1 O 0.5687(2) 0.2203(2) 0.22092(16) 0.0399(7) Uani 1 1 d . . . . .
O2 O 0.6586(3) 0.1804(3) 0.33540(16) 0.0510(8) Uani 1 1 d . . . . .
O3 O 0.8347(3) 0.2479(3) 0.37503(16) 0.0516(9) Uani 1 1 d . . . . .
O4 O 0.9376(2) 0.2932(2) 0.27781(15) 0.0427(7) Uani 1 1 d . . . . .
O5 O 0.8461(2) 0.3499(2) 0.17178(15) 0.0388(7) Uani 1 1 d . . . . .
O6 O 0.6740(2) 0.2775(2) 0.13048(15) 0.0394(7) Uani 1 1 d . . . . .
O7 O 0.7286(3) 0.4341(3) 0.3021(2) 0.0661(11) Uani 1 1 d . . . . .
O8 O 0.7734(4) 0.0949(3) 0.1977(2) 0.0675(12) Uani 1 1 d . . . . .
C63 C 0.5371(4) 0.1539(3) 0.2554(3) 0.0477(11) Uani 1 1 d . . . . .
H63A H 0.5624 0.0970 0.2407 0.057 Uiso 1 1 calc R . . . .
H63B H 0.4716 0.1449 0.2481 0.057 Uiso 1 1 calc R . . . .
C64 C 0.5651(4) 0.1842(4) 0.3250(3) 0.0504(12) Uani 1 1 d . . . . .
H64A H 0.5489 0.2458 0.3379 0.061 Uiso 1 1 calc R . . . .
H64B H 0.5347 0.1454 0.3511 0.061 Uiso 1 1 calc R . . . .
C65 C 0.6923(4) 0.1999(4) 0.4010(2) 0.0605(15) Uani 1 1 d . . . . .
H65A H 0.6604 0.1610 0.4263 0.073 Uiso 1 1 calc R . . . .
H65B H 0.6840 0.2625 0.4183 0.073 Uiso 1 1 calc R . . . .
C66 C 0.7886(4) 0.1846(4) 0.4054(2) 0.0585(14) Uani 1 1 d . . . . .
H66A H 0.8123 0.1905 0.4510 0.070 Uiso 1 1 calc R . . . .
H66B H 0.7970 0.1237 0.3842 0.070 Uiso 1 1 calc R . . . .
C67 C 0.9266(4) 0.2375(4) 0.3754(3) 0.0553(13) Uani 1 1 d . . . . .
H67A H 0.9362 0.1779 0.3524 0.066 Uiso 1 1 calc R . . . .
H67B H 0.9534 0.2421 0.4202 0.066 Uiso 1 1 calc R . . . .
C68 C 0.9700(4) 0.3065(4) 0.3442(2) 0.0546(13) Uani 1 1 d . . . . .
H68A H 0.9568 0.3661 0.3651 0.066 Uiso 1 1 calc R . . . .
H68B H 1.0351 0.3029 0.3487 0.066 Uiso 1 1 calc R . . . .
C69 C 0.9734(4) 0.3601(4) 0.2462(3) 0.0506(12) Uani 1 1 d . . . . .
H69A H 1.0390 0.3609 0.2505 0.061 Uiso 1 1 calc R . . . .
H69B H 0.9566 0.4187 0.2662 0.061 Uiso 1 1 calc R . . . .
C70 C 0.9393(3) 0.3429(4) 0.1767(2) 0.0486(12) Uani 1 1 d . . . . .
H70A H 0.9682 0.3868 0.1537 0.058 Uiso 1 1 calc R . . . .
H70B H 0.9528 0.2828 0.1570 0.058 Uiso 1 1 calc R . . . .
C71 C 0.8102(3) 0.3459(3) 0.1070(2) 0.0439(10) Uani 1 1 d . . . . .
H71A H 0.8240 0.2897 0.0811 0.053 Uiso 1 1 calc R . . . .
H71B H 0.8368 0.3960 0.0886 0.053 Uiso 1 1 calc R . . . .
C72 C 0.7121(3) 0.3506(3) 0.1053(2) 0.0439(10) Uani 1 1 d . . . . .
H72A H 0.6985 0.4070 0.1311 0.053 Uiso 1 1 calc R . . . .
H72B H 0.6865 0.3494 0.0606 0.053 Uiso 1 1 calc R . . . .
C73 C 0.5804(4) 0.2707(4) 0.1215(3) 0.0519(12) Uani 1 1 d . . . . .
H73A H 0.5602 0.2581 0.0751 0.062 Uiso 1 1 calc R . . . .
H73B H 0.5573 0.3273 0.1399 0.062 Uiso 1 1 calc R . . . .
C74 C 0.5463(4) 0.1969(4) 0.1542(3) 0.0505(12) Uani 1 1 d . . . . .
H74A H 0.4810 0.1870 0.1449 0.061 Uiso 1 1 calc R . . . .
H74B H 0.5731 0.1413 0.1382 0.061 Uiso 1 1 calc R . . . .
C75 C 0.6465(5) 0.4643(5) 0.2803(3) 0.0705(18) Uani 1 1 d . . . . .
H75A H 0.6134 0.4187 0.2470 0.085 Uiso 1 1 calc R . . . .
H75B H 0.6564 0.5194 0.2618 0.085 Uiso 1 1 calc R . . . .
C76 C 0.5960(6) 0.4815(6) 0.3381(4) 0.087(2) Uani 1 1 d . . . . .
H76A H 0.5663 0.5375 0.3388 0.105 Uiso 1 1 calc R . . . .
H76B H 0.5504 0.4323 0.3381 0.105 Uiso 1 1 calc R . . . .
C77 C 0.6616(6) 0.4876(7) 0.3929(4) 0.095(3) Uani 1 1 d . . . . .
H77A H 0.6472 0.4414 0.4193 0.114 Uiso 1 1 calc R . . . .
H77B H 0.6631 0.5466 0.4200 0.114 Uiso 1 1 calc R . . . .
C78 C 0.7502(6) 0.4740(6) 0.3666(4) 0.090(3) Uani 1 1 d . . . . .
H78A H 0.7853 0.5314 0.3692 0.108 Uiso 1 1 calc R . . . .
H78B H 0.7848 0.4347 0.3907 0.108 Uiso 1 1 calc R . . . .
C79 C 0.8305(7) 0.0398(4) 0.2285(3) 0.083(3) Uani 1 1 d . . . . .
H79A H 0.7966 0.0040 0.2547 0.100 Uiso 1 1 calc R . . . .
H79B H 0.8786 0.0765 0.2568 0.100 Uiso 1 1 calc R . . . .
C80 C 0.8677(5) -0.0185(4) 0.1769(4) 0.0739(19) Uani 1 1 d . . . . .
H80A H 0.8289 -0.0736 0.1623 0.089 Uiso 1 1 calc R . . . .
H80B H 0.9278 -0.0342 0.1910 0.089 Uiso 1 1 calc R . . . .
C81 C 0.8705(6) 0.0381(5) 0.1253(4) 0.085(2) Uani 1 1 d . . . . .
H81A H 0.9286 0.0726 0.1288 0.102 Uiso 1 1 calc R . . . .
H81B H 0.8602 0.0013 0.0823 0.102 Uiso 1 1 calc R . . . .
C82 C 0.8000(7) 0.0963(5) 0.1361(3) 0.091(3) Uani 1 1 d . . . . .
H82A H 0.8209 0.1576 0.1318 0.110 Uiso 1 1 calc R . . . .
H82B H 0.7489 0.0767 0.1036 0.110 Uiso 1 1 calc R . . . .
O9 O 0.1582(4) 0.2850(3) 0.4316(2) 0.0850(16) Uani 1 1 d . . . . .
C83 C 0.1942(12) 0.2006(6) 0.4344(4) 0.096(4) Uani 0.81(3) 1 d . . P A 1
H83A H 0.1521 0.1520 0.4111 0.115 Uiso 0.81(3) 1 calc R . P A 1
H83B H 0.2507 0.1982 0.4143 0.115 Uiso 0.81(3) 1 calc R . P A 1
C83A C 0.1454(15) 0.1989(10) 0.4457(10) 0.034(8) Uiso 0.19(3) 1 d . . P A 2
H83C H 0.1550 0.1548 0.4080 0.040 Uiso 0.19(3) 1 calc R . P A 2
H83D H 0.0840 0.1879 0.4568 0.040 Uiso 0.19(3) 1 calc R . P A 2
C84 C 0.2090(7) 0.1911(5) 0.4999(4) 0.097(3) Uani 1 1 d . . . . .
H84A H 0.2598 0.1548 0.5070 0.116 Uiso 0.81(3) 1 calc R . P A 1
H84B H 0.1556 0.1629 0.5146 0.116 Uiso 0.81(3) 1 calc R . P A 1
H84C H 0.2635 0.1658 0.4849 0.116 Uiso 0.19(3) 1 calc R . P A 2
H84D H 0.1830 0.1528 0.5283 0.116 Uiso 0.19(3) 1 calc R . P A 2
C85 C 0.2285(5) 0.2828(4) 0.5335(3) 0.0676(16) Uani 1 1 d . . . . .
H85A H 0.2932 0.2958 0.5452 0.081 Uiso 1 1 calc R . . . .
H85B H 0.1978 0.2924 0.5731 0.081 Uiso 1 1 calc R . . . .
C86 C 0.1954(6) 0.3397(4) 0.4876(3) 0.081(2) Uani 1 1 d . . . . .
H86A H 0.1502 0.3771 0.5063 0.097 Uiso 1 1 calc R . . . .
H86B H 0.2448 0.3793 0.4778 0.097 Uiso 1 1 calc R . . . .
O10 O 0.6272(7) 0.7838(6) -0.0404(3) 0.143(3) Uani 1 1 d . . . . .
C87A C 0.692(2) 0.7484(19) -0.0012(13) 0.067(9) Uiso 0.25(4) 1 d . . P B 1
H87A H 0.7432 0.7314 -0.0247 0.081 Uiso 0.25(4) 1 calc R . P B 1
H87B H 0.6662 0.6961 0.0153 0.081 Uiso 0.25(4) 1 calc R . P B 1
C88A C 0.715(2) 0.821(2) 0.049(2) 0.082(11) Uiso 0.25(4) 1 d . . P B 1
H88A H 0.7722 0.8514 0.0417 0.099 Uiso 0.25(4) 1 calc R . P B 1
H88B H 0.7243 0.7984 0.0904 0.099 Uiso 0.25(4) 1 calc R . P B 1
C90 C 0.6130(10) 0.8703(8) -0.0093(5) 0.141(4) Uani 1 1 d . . . . .
H90A H 0.6407 0.9150 -0.0322 0.170 Uiso 1 1 calc R . . . .
H90B H 0.5485 0.8777 -0.0112 0.170 Uiso 1 1 calc R . . . .
C89 C 0.6483(10) 0.8845(7) 0.0536(5) 0.142(4) Uani 1 1 d . . . . .
H89A H 0.6039 0.8705 0.0829 0.170 Uiso 0.25(4) 1 calc R . P B 1
H89B H 0.6745 0.9461 0.0673 0.170 Uiso 0.25(4) 1 calc R . P B 1
H89C H 0.6035 0.9066 0.0823 0.170 Uiso 0.75(4) 1 calc R . P B 2
H89D H 0.7001 0.9287 0.0601 0.170 Uiso 0.75(4) 1 calc R . P B 2
C87 C 0.6640(18) 0.7401(9) 0.0088(7) 0.106(5) Uani 0.75(4) 1 d . . P B 2
H87C H 0.6241 0.6881 0.0133 0.128 Uiso 0.75(4) 1 calc R . P B 2
H87D H 0.7222 0.7191 -0.0017 0.128 Uiso 0.75(4) 1 calc R . P B 2
C88 C 0.6743(18) 0.8009(9) 0.0666(7) 0.107(6) Uani 0.75(4) 1 d . . P B 2
H88C H 0.7371 0.8066 0.0850 0.129 Uiso 0.75(4) 1 calc R . P B 2
H88D H 0.6372 0.7794 0.0981 0.129 Uiso 0.75(4) 1 calc R . P B 2

loop_
_atom_site_aniso_label
_atom_site_aniso_U_11
_atom_site_aniso_U_22
_atom_site_aniso_U_33
_atom_site_aniso_U_23
_atom_site_aniso_U_13
_atom_site_aniso_U_12
Tb1 0.02362(12) 0.02168(12) 0.02223(12) 0.00179(8) -0.00243(8) -0.00008(8)
P1 0.0239(4) 0.0281(4) 0.0264(4) -0.0023(3) -0.0019(3) 0.0017(3)
P2 0.0321(5) 0.0229(4) 0.0239(4) 0.0008(3) -0.0056(3) 0.0038(3)
P3 0.0246(4) 0.0268(4) 0.0233(4) 0.0058(3) -0.0031(3) -0.0022(3)
P4 0.0253(4) 0.0228(4) 0.0242(4) 0.0027(3) 0.0005(3) 0.0025(3)
Si1 0.0314(5) 0.0309(5) 0.0283(5) 0.0042(4) 0.0035(4) -0.0009(4)
Si2 0.0324(5) 0.0298(5) 0.0263(5) 0.0059(4) -0.0018(4) -0.0029(4)
Si3 0.0461(6) 0.0224(5) 0.0278(5) 0.0014(4) -0.0115(4) -0.0038(4)
Si4 0.0285(5) 0.0222(4) 0.0255(5) -0.0006(3) -0.0003(4) -0.0005(4)
N1 0.0272(15) 0.0288(15) 0.0265(15) -0.0008(12) 0.0042(12) 0.0050(12)
N2 0.0326(16) 0.0235(14) 0.0293(15) 0.0062(12) -0.0060(12) -0.0014(12)
N3 0.0279(15) 0.0305(15) 0.0280(15) 0.0072(12) -0.0027(12) -0.0034(12)
N4 0.0271(15) 0.0218(13) 0.0239(14) 0.0035(11) 0.0018(11) 0.0032(11)
C1 0.035(2) 0.0297(19) 0.0278(18) -0.0003(15) -0.0068(15) 0.0047(15)
C2 0.0304(19) 0.035(2) 0.035(2) -0.0080(16) -0.0031(16) 0.0087(16)
C3 0.030(2) 0.044(2) 0.043(2) -0.0065(19) -0.0029(17) 0.0045(18)
C4 0.033(2) 0.063(3) 0.041(2) -0.014(2) -0.0085(18) 0.008(2)
C5 0.025(2) 0.055(3) 0.067(3) -0.021(2) -0.006(2) 0.0003(19)
C6 0.033(2) 0.042(2) 0.079(4) -0.007(2) 0.001(2) -0.0060(19)
C7 0.035(2) 0.040(2) 0.049(3) -0.0016(19) -0.0027(19) -0.0018(18)
C8 0.035(2) 0.0290(18) 0.0272(18) 0.0005(14) -0.0007(15) 0.0010(15)
C9 0.039(2) 0.038(2) 0.0292(19) 0.0012(16) -0.0003(16) 0.0097(17)
C10 0.051(3) 0.048(3) 0.039(2) 0.0073(19) 0.0043(19) 0.024(2)
C11 0.070(3) 0.038(2) 0.032(2) 0.0011(17) 0.011(2) 0.021(2)
C12 0.075(4) 0.033(2) 0.033(2) -0.0019(17) 0.004(2) -0.005(2)
C13 0.044(2) 0.045(2) 0.034(2) -0.0063(18) 0.0047(18) -0.0038(19)
C14 0.048(3) 0.040(2) 0.059(3) 0.014(2) 0.003(2) -0.010(2)
C15 0.046(3) 0.061(3) 0.037(2) 0.015(2) 0.0128(19) 0.012(2)
C16 0.041(2) 0.044(2) 0.035(2) 0.0074(18) 0.0048(18) 0.0016(18)
C17 0.0307(19) 0.0259(17) 0.0285(18) 0.0041(14) -0.0031(14) 0.0020(14)
C18 0.045(2) 0.0283(19) 0.032(2) -0.0010(15) -0.0110(17) 0.0050(17)
C19 0.049(3) 0.040(2) 0.031(2) 0.0072(17) -0.0126(18) 0.0082(19)
C20 0.040(2) 0.044(2) 0.0281(19) 0.0003(17) -0.0090(16) -0.0014(18)
C21 0.043(2) 0.0310(19) 0.032(2) -0.0049(16) -0.0026(17) 0.0009(17)
C22 0.037(2) 0.0297(19) 0.0310(19) 0.0030(15) -0.0027(16) 0.0051(15)
C23 0.046(2) 0.0276(19) 0.033(2) -0.0028(15) -0.0170(17) 0.0044(17)
C24 0.079(4) 0.035(2) 0.034(2) -0.0028(18) -0.008(2) 0.016(2)
C25 0.122(6) 0.035(3) 0.051(3) -0.008(2) -0.011(3) 0.028(3)
C26 0.110(6) 0.028(2) 0.069(4) -0.002(2) -0.032(4) 0.011(3)
C27 0.078(4) 0.029(2) 0.071(4) 0.012(2) -0.015(3) 0.002(2)
C28 0.061(3) 0.028(2) 0.053(3) 0.0097(19) -0.012(2) 0.0019(19)
C29 0.051(3) 0.043(2) 0.0213(17) 0.0089(16) -0.0028(16) -0.0025(19)
C30 0.040(2) 0.039(2) 0.040(2) 0.0150(18) -0.0048(18) -0.0116(18)
C31 0.040(2) 0.043(2) 0.047(2) 0.0129(19) 0.0079(19) 0.0042(18)
C32 0.0289(18) 0.0309(19) 0.0266(18) 0.0049(14) -0.0008(14) -0.0003(15)
C33 0.0280(18) 0.0338(19) 0.0262(17) 0.0088(14) -0.0003(14) 0.0036(14)
C34 0.041(2) 0.038(2) 0.0267(18) 0.0046(16) -0.0043(16) 0.0006(17)
C35 0.046(2) 0.047(2) 0.030(2) 0.0056(18) -0.0038(17) 0.0065(19)
C36 0.048(3) 0.055(3) 0.0255(19) 0.0157(18) -0.0030(17) 0.012(2)
C37 0.050(3) 0.040(2) 0.039(2) 0.0149(18) 0.0030(19) 0.0116(19)
C38 0.036(2) 0.034(2) 0.0311(19) 0.0101(16) 0.0012(16) 0.0039(16)
C39 0.033(2) 0.035(2) 0.0289(19) 0.0055(15) -0.0051(15) -0.0056(16)
C40 0.030(2) 0.063(3) 0.041(2) 0.024(2) -0.0082(17) -0.0034(19)
C41 0.024(2) 0.088(4) 0.055(3) 0.027(3) -0.0050(19) -0.002(2)
C42 0.030(2) 0.096(4) 0.047(3) 0.032(3) -0.0009(19) -0.011(2)
C43 0.043(3) 0.082(4) 0.043(3) 0.034(3) -0.002(2) -0.009(2)
C44 0.033(2) 0.057(3) 0.034(2) 0.0200(19) -0.0055(17) -0.0036(19)
C45 0.061(3) 0.033(2) 0.072(4) 0.011(2) -0.031(3) -0.018(2)
C46 0.091(4) 0.043(3) 0.027(2) -0.0022(19) 0.001(2) 0.006(3)
C47 0.070(3) 0.0228(18) 0.039(2) 0.0013(16) -0.014(2) 0.0029(19)
C48 0.034(2) 0.0264(17) 0.0274(17) 0.0037(14) -0.0050(15) 0.0018(14)
C49 0.045(2) 0.038(2) 0.035(2) 0.0063(17) 0.0058(18) 0.0004(18)
C50 0.056(3) 0.044(2) 0.038(2) 0.0123(19) 0.003(2) -0.008(2)
C51 0.065(3) 0.046(3) 0.053(3) 0.030(2) -0.008(2) -0.005(2)
C52 0.068(4) 0.044(3) 0.082(4) 0.027(3) 0.005(3) 0.015(3)
C53 0.047(3) 0.045(3) 0.054(3) 0.022(2) 0.009(2) 0.012(2)
C54 0.0328(19) 0.0289(18) 0.0269(17) 0.0085(14) -0.0009(14) 0.0058(14)
C55 0.031(2) 0.034(2) 0.037(2) 0.0058(16) 0.0024(16) 0.0080(15)
C56 0.030(2) 0.050(3) 0.048(2) 0.013(2) 0.0096(18) 0.0089(18)
C57 0.038(2) 0.053(3) 0.039(2) 0.018(2) 0.0108(18) 0.019(2)
C58 0.049(3) 0.046(2) 0.0290(19) 0.0029(17) 0.0040(18) 0.017(2)
C59 0.035(2) 0.042(2) 0.0304(19) 0.0043(16) 0.0018(16) 0.0091(17)
C60 0.039(2) 0.0253(18) 0.040(2) -0.0011(15) 0.0005(17) -0.0018(15)
C61 0.035(2) 0.0291(19) 0.042(2) -0.0044(16) 0.0003(17) 0.0013(16)
C62 0.048(2) 0.033(2) 0.0229(18) 0.0027(15) 0.0000(16) 0.0030(17)
K1 0.0421(5) 0.0356(4) 0.0287(4) 0.0055(3) 0.0036(3) 0.0057(3)
O1 0.0458(17) 0.0321(15) 0.0426(17) 0.0101(12) 0.0037(13) -0.0018(13)
O2 0.062(2) 0.058(2) 0.0381(17) 0.0163(15) 0.0105(15) 0.0122(17)
O3 0.065(2) 0.057(2) 0.0346(16) 0.0113(15) 0.0024(15) 0.0152(17)
O4 0.0467(18) 0.0477(18) 0.0287(15) -0.0022(13) -0.0062(13) -0.0017(14)
O5 0.0445(17) 0.0378(15) 0.0334(15) 0.0034(12) 0.0058(12) 0.0006(13)
O6 0.0434(17) 0.0402(16) 0.0362(15) 0.0113(12) 0.0024(13) 0.0064(13)
O7 0.083(3) 0.057(2) 0.057(2) -0.0050(18) 0.011(2) 0.019(2)
O8 0.110(4) 0.048(2) 0.051(2) 0.0126(17) 0.021(2) 0.026(2)
C63 0.054(3) 0.033(2) 0.058(3) 0.011(2) 0.008(2) -0.005(2)
C64 0.056(3) 0.051(3) 0.050(3) 0.020(2) 0.016(2) 0.003(2)
C65 0.083(4) 0.074(4) 0.031(2) 0.019(2) 0.011(2) 0.020(3)
C66 0.076(4) 0.074(4) 0.031(2) 0.019(2) 0.005(2) 0.021(3)
C67 0.060(3) 0.068(3) 0.035(2) 0.002(2) -0.007(2) 0.014(3)
C68 0.057(3) 0.064(3) 0.036(2) -0.007(2) -0.011(2) 0.004(3)
C69 0.051(3) 0.048(3) 0.047(3) 0.002(2) -0.004(2) -0.011(2)
C70 0.046(3) 0.055(3) 0.041(2) 0.002(2) 0.004(2) -0.011(2)
C71 0.057(3) 0.045(2) 0.031(2) 0.0111(18) 0.0045(19) 0.004(2)
C72 0.055(3) 0.044(2) 0.037(2) 0.0162(19) 0.0040(19) 0.009(2)
C73 0.048(3) 0.063(3) 0.045(3) 0.017(2) -0.003(2) 0.001(2)
C74 0.052(3) 0.052(3) 0.044(3) 0.005(2) -0.008(2) -0.004(2)
C75 0.073(4) 0.083(4) 0.059(4) 0.012(3) 0.008(3) 0.031(4)
C76 0.083(5) 0.091(5) 0.082(5) -0.010(4) 0.020(4) 0.006(4)
C77 0.097(6) 0.117(7) 0.058(4) -0.022(4) 0.027(4) -0.030(5)
C78 0.086(5) 0.095(6) 0.074(5) -0.028(4) -0.001(4) 0.003(4)
C79 0.156(8) 0.048(3) 0.044(3) 0.011(2) -0.012(4) 0.016(4)
C80 0.086(5) 0.055(3) 0.081(4) 0.017(3) -0.009(4) 0.019(3)
C81 0.114(7) 0.075(4) 0.079(5) 0.024(4) 0.037(4) 0.043(4)
C82 0.157(8) 0.083(5) 0.045(3) 0.019(3) 0.018(4) 0.067(5)
O9 0.094(3) 0.093(3) 0.063(3) 0.035(2) -0.033(2) -0.038(3)
C83 0.143(11) 0.079(5) 0.063(4) 0.013(3) 0.011(5) -0.031(5)
C84 0.133(8) 0.069(4) 0.086(5) 0.015(3) -0.005(4) 0.005(4)
C85 0.072(4) 0.081(4) 0.049(3) 0.015(3) -0.008(3) 0.003(3)
C86 0.118(6) 0.062(3) 0.058(3) 0.021(3) -0.026(4) -0.009(3)
O10 0.184(8) 0.146(5) 0.085(4) 0.013(3) -0.057(4) 0.008(5)
C90 0.179(10) 0.126(5) 0.113(5) 0.031(4) -0.044(6) 0.011(6)
C89 0.188(11) 0.112(5) 0.116(5) 0.016(4) -0.049(6) 0.026(6)
C87 0.128(12) 0.106(5) 0.073(5) 0.008(4) -0.037(6) -0.003(6)
C88 0.138(15) 0.102(5) 0.073(5) 0.010(4) -0.034(6) 0.011(7)

loop_
_atom_type_symbol
_atom_type_description
_atom_type_scat_dispersion_real
_atom_type_scat_dispersion_imag
_atom_type_scat_source
C C 0.0181 0.0091 'International Tables Vol C Tables 4.2.6.8 and 6.1.1.4'
H H 0.0000 0.0000 'International Tables Vol C Tables 4.2.6.8 and 6.1.1.4'
K K 0.3868 1.0657 'International Tables Vol C Tables 4.2.6.8 and 6.1.1.4'
N N 0.0311 0.0180 'International Tables Vol C Tables 4.2.6.8 and 6.1.1.4'
O O 0.0492 0.0322 'International Tables Vol C Tables 4.2.6.8 and 6.1.1.4'
P P 0.2955 0.4335 'International Tables Vol C Tables 4.2.6.8 and 6.1.1.4'
Si Si 0.2541 0.3302 'International Tables Vol C Tables 4.2.6.8 and 6.1.1.4'
Tb Tb -9.1472 9.1891 'International Tables Vol C Tables 4.2.6.8 and 6.1.1.4'

loop_
_exptl_crystal_face_index_h
_exptl_crystal_face_index_k
_exptl_crystal_face_index_l
_exptl_crystal_face_perp_dist
_exptl_oxdiff_crystal_face_indexfrac_h
_exptl_oxdiff_crystal_face_indexfrac_k
_exptl_oxdiff_crystal_face_indexfrac_l
_exptl_oxdiff_crystal_face_x
_exptl_oxdiff_crystal_face_y
_exptl_oxdiff_crystal_face_z
2 5 10 0.0603 2.0207 5.0143 9.9837 -0.0678 -0.3835 -0.9296
5 -9 3 0.0892 4.9801 -8.9960 3.0066 -0.1267 -0.8102 0.6081
-3 -3 -10 0.0377 -3.0156 -3.0143 -9.9858 0.1024 0.5240 0.7619
-6 8 -3 0.0659 -5.9814 7.9954 -3.0051 0.2425 0.8150 -0.5127
-1 8 6 0.0598 -0.9750 8.0087 5.9848 0.0193 0.1062 -0.9793
7 5 -8 0.0346 6.9958 4.9933 -8.0009 -0.9523 0.2832 -0.1118
-7 -5 7 0.0647 -6.9970 -4.9945 7.0018 0.9278 -0.2322 0.1594
2 -7 -9 0.0649 1.9729 -7.0120 -8.9835 -0.2085 0.0418 1.0266
6 -2 -11 0.0592 5.9781 -2.0122 -10.9891 -0.7477 0.1695 0.6525
-7 0 11 0.0667 -6.9816 0.0114 10.9919 0.8905 -0.2099 -0.4694
-4 -8 -1 0.0783 -4.0152 -8.0041 -0.9879 0.5468 -0.1105 0.7799
8 4 0 0.0550 8.0022 4.0036 -0.0076 -0.8180 -0.2197 -0.4123
8 -4 -7 0.0679 7.9768 -4.0067 -6.9910 -0.7731 -0.2248 0.6222
-8 -4 -1 0.0462 -8.0033 -4.0049 -0.9915 0.7935 0.2707 0.4599
7 -3 8 0.0992 6.9972 -2.9878 7.9938 -0.3440 -0.8938 -0.1713
2 3 -13 0.0353 1.9898 2.9847 -12.9920 -0.5770 0.6978 0.3399
2 9 -5 0.0610 2.0120 8.9960 -5.0070 -0.5434 0.5616 -0.5668
2 0 -13 0.0407 1.9833 -0.0158 -12.9883 -0.4959 0.5622 0.6030
-2 -9 7 0.0785 -2.0096 -8.9934 7.0051 0.5924 -0.6635 0.4717
-2 -5 12 0.0842 -1.9952 -4.9864 11.9954 0.6067 -0.7373 -0.1170
10 0 -4 0.0543 9.9873 -0.0015 -3.9995 -0.9852 -0.2969 0.1133

loop_
_geom_angle_atom_site_label_1
_geom_angle_atom_site_label_2
_geom_angle_atom_site_label_3
_geom_angle
_geom_angle_site_symmetry_1
_geom_angle_site_symmetry_3
N1 Tb1 N3 101.84(10) . .
N1 Tb1 N4 101.44(10) . .
N2 Tb1 N1 127.62(11) . .
N2 Tb1 N3 101.64(10) . .
N2 Tb1 N4 100.00(10) . .
N3 Tb1 N4 127.60(11) . .
C1 Tb1 N1 63.86(13) . .
C1 Tb1 N2 63.86(13) . .
C1 Tb1 N3 114.09(12) . .
C1 Tb1 N4 118.30(11) . .
C32 Tb1 N1 113.64(12) . .
C32 Tb1 N2 118.72(12) . .
C32 Tb1 N3 63.96(12) . .
C32 Tb1 N4 63.75(11) . .
C32 Tb1 C1 176.78(11) . .
N1 P1 C1 107.45(19) . .
N1 P1 C2 110.72(19) . .
N1 P1 C8 109.87(17) . .
C1 P1 C2 113.1(2) . .
C1 P1 C8 112.80(19) . .
C8 P1 C2 102.90(18) . .
N2 P2 C1 106.88(19) . .
N2 P2 C17 110.56(17) . .
N2 P2 C23 113.19(19) . .
C1 P2 C17 112.93(19) . .
C1 P2 C23 112.0(2) . .
C23 P2 C17 101.37(17) . .
N3 P3 C32 107.05(18) . .
N3 P3 C33 114.41(17) . .
N3 P3 C39 109.82(18) . .
C32 P3 C33 112.19(19) . .
C32 P3 C39 112.2(2) . .
C39 P3 C33 101.23(18) . .
N4 P4 C32 107.19(18) . .
N4 P4 C48 109.14(17) . .
N4 P4 C54 112.32(16) . .
C32 P4 C48 112.42(19) . .
C32 P4 C54 113.42(19) . .
C48 P4 C54 102.34(18) . .
N1 Si1 C14 113.4(2) . .
N1 Si1 C15 115.62(19) . .
N1 Si1 C16 108.91(19) . .
C15 Si1 C14 104.3(2) . .
C16 Si1 C14 106.3(2) . .
C16 Si1 C15 107.8(2) . .
N2 Si2 C29 115.10(19) . .
N2 Si2 C30 112.77(19) . .
N2 Si2 C31 107.92(19) . .
C30 Si2 C29 106.3(2) . .
C31 Si2 C29 106.7(2) . .
C31 Si2 C30 107.7(2) . .
N3 Si3 C45 115.3(2) . .
N3 Si3 C46 112.2(2) . .
N3 Si3 C47 108.30(17) . .
C46 Si3 C45 105.6(3) . .
C47 Si3 C45 106.0(2) . .
C47 Si3 C46 109.2(3) . .
N4 Si4 C60 115.47(17) . .
N4 Si4 C61 108.80(16) . .
N4 Si4 C62 112.80(18) . .
C61 Si4 C60 104.78(19) . .
C61 Si4 C62 108.1(2) . .
C62 Si4 C60 106.35(19) . .
P1 N1 Tb1 94.00(15) . .
P1 N1 Si1 132.9(2) . .
Si1 N1 Tb1 131.99(17) . .
P2 N2 Tb1 94.86(15) . .
P2 N2 Si2 131.8(2) . .
Si2 N2 Tb1 133.07(17) . .
P3 N3 Tb1 94.18(14) . .
P3 N3 Si3 132.9(2) . .
Si3 N3 Tb1 132.86(17) . .
P4 N4 Tb1 94.09(13) . .
P4 N4 Si4 131.24(18) . .
Si4 N4 Tb1 134.49(16) . .
P1 C1 Tb1 94.20(18) . .
P1 C1 P2 167.9(3) . .
P2 C1 Tb1 94.38(19) . .
C3 C2 P1 119.0(4) . .
C3 C2 C7 119.2(4) . .
C7 C2 P1 121.5(3) . .
C2 C3 H3 119.7 . .
C2 C3 C4 120.5(5) . .
C4 C3 H3 119.7 . .
C3 C4 H4 120.2 . .
C5 C4 C3 119.6(5) . .
C5 C4 H4 120.2 . .
C4 C5 H5 119.7 . .
C4 C5 C6 120.7(4) . .
C6 C5 H5 119.7 . .
C5 C6 H6 120.1 . .
C5 C6 C7 119.7(5) . .
C7 C6 H6 120.1 . .
C2 C7 H7 119.9 . .
C6 C7 C2 120.2(5) . .
C6 C7 H7 119.9 . .
C9 C8 P1 123.8(3) . .
C9 C8 C13 118.1(4) . .
C13 C8 P1 118.0(3) . .
C8 C9 H9 119.5 . .
C8 C9 C10 120.9(4) . .
C10 C9 H9 119.5 . .
C9 C10 H10 119.7 . .
C11 C10 C9 120.6(5) . .
C11 C10 H10 119.7 . .
C10 C11 H11 120.4 . .
C10 C11 C12 119.1(4) . .
C12 C11 H11 120.4 . .
C11 C12 H12 119.8 . .
C13 C12 C11 120.4(4) . .
C13 C12 H12 119.8 . .
C8 C13 H13 119.6 . .
C12 C13 C8 120.8(5) . .
C12 C13 H13 119.6 . .
Si1 C14 H14A 109.5 . .
Si1 C14 H14B 109.5 . .
Si1 C14 H14C 109.5 . .
H14A C14 H14B 109.5 . .
H14A C14 H14C 109.5 . .
H14B C14 H14C 109.5 . .
Si1 C15 H15A 109.5 . .
Si1 C15 H15B 109.5 . .
Si1 C15 H15C 109.5 . .
H15A C15 H15B 109.5 . .
H15A C15 H15C 109.5 . .
H15B C15 H15C 109.5 . .
Si1 C16 H16A 109.5 . .
Si1 C16 H16B 109.5 . .
Si1 C16 H16C 109.5 . .
H16A C16 H16B 109.5 . .
H16A C16 H16C 109.5 . .
H16B C16 H16C 109.5 . .
C18 C17 P2 123.1(3) . .
C22 C17 P2 117.9(3) . .
C22 C17 C18 118.5(3) . .
C17 C18 H18 119.8 . .
C17 C18 C19 120.3(4) . .
C19 C18 H18 119.8 . .
C18 C19 H19 119.5 . .
C20 C19 C18 121.1(4) . .
C20 C19 H19 119.5 . .
C19 C20 H20 120.6 . .
C19 C20 C21 118.8(4) . .
C21 C20 H20 120.6 . .
C20 C21 H21 119.8 . .
C22 C21 C20 120.4(4) . .
C22 C21 H21 119.8 . .
C17 C22 H22 119.6 . .
C21 C22 C17 120.9(4) . .
C21 C22 H22 119.6 . .
C24 C23 P2 118.6(4) . .
C24 C23 C28 119.3(4) . .
C28 C23 P2 122.1(4) . .
C23 C24 H24 119.9 . .
C23 C24 C25 120.3(6) . .
C25 C24 H24 119.9 . .
C24 C25 H25 120.1 . .
C26 C25 C24 119.9(6) . .
C26 C25 H25 120.1 . .
C25 C26 H26 119.9 . .
C25 C26 C27 120.1(5) . .
C27 C26 H26 119.9 . .
C26 C27 H27 119.9 . .
C26 C27 C28 120.3(6) . .
C28 C27 H27 119.9 . .
C23 C28 H28 119.9 . .
C27 C28 C23 120.2(6) . .
C27 C28 H28 119.9 . .
Si2 C29 H29A 109.5 . .
Si2 C29 H29B 109.5 . .
Si2 C29 H29C 109.5 . .
H29A C29 H29B 109.5 . .
H29A C29 H29C 109.5 . .
H29B C29 H29C 109.5 . .
Si2 C30 H30A 109.5 . .
Si2 C30 H30B 109.5 . .
Si2 C30 H30C 109.5 . .
H30A C30 H30B 109.5 . .
H30A C30 H30C 109.5 . .
H30B C30 H30C 109.5 . .
Si2 C31 H31A 109.5 . .
Si2 C31 H31B 109.5 . .
Si2 C31 H31C 109.5 . .
H31A C31 H31B 109.5 . .
H31A C31 H31C 109.5 . .
H31B C31 H31C 109.5 . .
P3 C32 Tb1 94.73(18) . .
P4 C32 Tb1 94.92(17) . .
P4 C32 P3 168.3(3) . .
C34 C33 P3 123.5(3) . .
C38 C33 P3 117.7(3) . .
C38 C33 C34 118.7(4) . .
C33 C34 H34 119.5 . .
C35 C34 C33 121.1(4) . .
C35 C34 H34 119.5 . .
C34 C35 H35 120.1 . .
C36 C35 C34 119.9(4) . .
C36 C35 H35 120.1 . .
C35 C36 H36 120.1 . .
C35 C36 C37 119.7(4) . .
C37 C36 H36 120.1 . .
C36 C37 H37 119.9 . .
C36 C37 C38 120.2(4) . .
C38 C37 H37 119.9 . .
C33 C38 C37 120.4(4) . .
C33 C38 H38 119.8 . .
C37 C38 H38 119.8 . .
C40 C39 P3 121.9(3) . .
C44 C39 P3 119.2(3) . .
C44 C39 C40 117.8(4) . .
C39 C40 H40 119.6 . .
C41 C40 C39 120.9(5) . .
C41 C40 H40 119.6 . .
C40 C41 H41 119.9 . .
C42 C41 C40 120.2(5) . .
C42 C41 H41 119.9 . .
C41 C42 H42 120.2 . .
C43 C42 C41 119.6(5) . .
C43 C42 H42 120.2 . .
C42 C43 H43 119.7 . .
C42 C43 C44 120.5(5) . .
C44 C43 H43 119.7 . .
C39 C44 H44 119.5 . .
C43 C44 C39 121.0(5) . .
C43 C44 H44 119.5 . .
Si3 C45 H45A 109.5 . .
Si3 C45 H45B 109.5 . .
Si3 C45 H45C 109.5 . .
H45A C45 H45B 109.5 . .
H45A C45 H45C 109.5 . .
H45B C45 H45C 109.5 . .
Si3 C46 H46A 109.5 . .
Si3 C46 H46B 109.5 . .
Si3 C46 H46C 109.5 . .
H46A C46 H46B 109.5 . .
H46A C46 H46C 109.5 . .
H46B C46 H46C 109.5 . .
Si3 C47 H47A 109.5 . .
Si3 C47 H47B 109.5 . .
Si3 C47 H47C 109.5 . .
H47A C47 H47B 109.5 . .
H47A C47 H47C 109.5 . .
H47B C47 H47C 109.5 . .
C49 C48 P4 116.3(3) . .
C53 C48 P4 124.8(3) . .
C53 C48 C49 118.9(4) . .
C48 C49 H49 119.9 . .
C50 C49 C48 120.1(5) . .
C50 C49 H49 119.9 . .
C49 C50 H50 119.5 . .
C49 C50 C51 120.9(5) . .
C51 C50 H50 119.5 . .
C50 C51 H51 120.2 . .
C52 C51 C50 119.6(5) . .
C52 C51 H51 120.2 . .
C51 C52 H52 119.9 . .
C51 C52 C53 120.3(5) . .
C53 C52 H52 119.9 . .
C48 C53 C52 120.1(5) . .
C48 C53 H53 119.9 . .
C52 C53 H53 119.9 . .
C55 C54 P4 118.3(3) . .
C55 C54 C59 118.4(4) . .
C59 C54 P4 123.3(3) . .
C54 C55 H55 119.4 . .
C54 C55 C56 121.3(4) . .
C56 C55 H55 119.4 . .
C55 C56 H56 120.2 . .
C57 C56 C55 119.6(4) . .
C57 C56 H56 120.2 . .
C56 C57 H57 119.9 . .
C56 C57 C58 120.2(4) . .
C58 C57 H57 119.9 . .
C57 C58 H58 120.0 . .
C57 C58 C59 120.0(4) . .
C59 C58 H58 120.0 . .
C54 C59 H59 119.8 . .
C58 C59 C54 120.5(4) . .
C58 C59 H59 119.8 . .
Si4 C60 H60A 109.5 . .
Si4 C60 H60B 109.5 . .
Si4 C60 H60C 109.5 . .
H60A C60 H60B 109.5 . .
H60A C60 H60C 109.5 . .
H60B C60 H60C 109.5 . .
Si4 C61 H61A 109.5 . .
Si4 C61 H61B 109.5 . .
Si4 C61 H61C 109.5 . .
H61A C61 H61B 109.5 . .
H61A C61 H61C 109.5 . .
H61B C61 H61C 109.5 . .
Si4 C62 H62A 109.5 . .
Si4 C62 H62B 109.5 . .
Si4 C62 H62C 109.5 . .
H62A C62 H62B 109.5 . .
H62A C62 H62C 109.5 . .
H62B C62 H62C 109.5 . .
O1 K1 C82 90.65(19) . .
O2 K1 O1 61.24(11) . .
O2 K1 O3 60.65(12) . .
O2 K1 O4 119.47(11) . .
O2 K1 O5 178.65(11) . .
O2 K1 O6 119.97(11) . .
O2 K1 C82 105.33(18) . .
O3 K1 O1 121.16(11) . .
O3 K1 C82 112.50(14) . .
O4 K1 O1 175.33(9) . .
O4 K1 O3 60.52(11) . .
O4 K1 O6 118.70(10) . .
O4 K1 C82 84.72(19) . .
O5 K1 O1 118.55(10) . .
O5 K1 O3 119.31(11) . .
O5 K1 O4 60.86(10) . .
O5 K1 O6 60.08(10) . .
O5 K1 C82 75.97(17) . .
O6 K1 O1 59.57(10) . .
O6 K1 O3 179.08(10) . .
O6 K1 C82 66.77(13) . .
O7 K1 O1 92.59(13) . .
O7 K1 O2 98.18(13) . .
O7 K1 O3 87.02(13) . .
O7 K1 O4 91.85(13) . .
O7 K1 O5 80.47(12) . .
O7 K1 O6 93.52(12) . .
O7 K1 C82 154.71(17) . .
O8 K1 O1 85.92(14) . .
O8 K1 O2 83.61(13) . .
O8 K1 O3 96.19(12) . .
O8 K1 O4 89.57(14) . .
O8 K1 O5 97.73(12) . .
O8 K1 O6 83.27(12) . .
O8 K1 O7 176.79(13) . .
O8 K1 C82 22.72(16) . .
C63 O1 K1 110.8(3) . .
C74 O1 K1 112.5(3) . .
C74 O1 C63 112.1(4) . .
C64 O2 K1 114.1(3) . .
C65 O2 K1 115.2(4) . .
C65 O2 C64 113.7(4) . .
C66 O3 K1 113.2(3) . .
C67 O3 K1 113.2(3) . .
C67 O3 C66 113.5(4) . .
C68 O4 K1 114.9(3) . .
C69 O4 K1 113.1(3) . .
C69 O4 C68 111.6(4) . .
C70 O5 K1 116.1(3) . .
C70 O5 C71 111.9(4) . .
C71 O5 K1 119.1(3) . .
C72 O6 K1 112.7(3) . .
C73 O6 K1 117.2(3) . .
C73 O6 C72 112.5(4) . .
C75 O7 K1 114.5(4) . .
C78 O7 K1 125.5(5) . .
C78 O7 C75 107.9(5) . .
C79 O8 K1 121.0(4) . .
C82 O8 K1 109.0(4) . .
C82 O8 C79 107.3(5) . .
O1 C63 H63A 110.1 . .
O1 C63 H63B 110.1 . .
O1 C63 C64 108.0(4) . .
H63A C63 H63B 108.4 . .
C64 C63 H63A 110.1 . .
C64 C63 H63B 110.1 . .
O2 C64 C63 108.3(4) . .
O2 C64 H64A 110.0 . .
O2 C64 H64B 110.0 . .
C63 C64 H64A 110.0 . .
C63 C64 H64B 110.0 . .
H64A C64 H64B 108.4 . .
O2 C65 H65A 110.1 . .
O2 C65 H65B 110.1 . .
O2 C65 C66 108.0(4) . .
H65A C65 H65B 108.4 . .
C66 C65 H65A 110.1 . .
C66 C65 H65B 110.1 . .
O3 C66 C65 109.2(5) . .
O3 C66 H66A 109.8 . .
O3 C66 H66B 109.8 . .
C65 C66 H66A 109.8 . .
C65 C66 H66B 109.8 . .
H66A C66 H66B 108.3 . .
O3 C67 H67A 109.6 . .
O3 C67 H67B 109.6 . .
O3 C67 C68 110.2(5) . .
H67A C67 H67B 108.1 . .
C68 C67 H67A 109.6 . .
C68 C67 H67B 109.6 . .
O4 C68 C67 109.0(4) . .
O4 C68 H68A 109.9 . .
O4 C68 H68B 109.9 . .
C67 C68 H68A 109.9 . .
C67 C68 H68B 109.9 . .
H68A C68 H68B 108.3 . .
O4 C69 H69A 109.7 . .
O4 C69 H69B 109.7 . .
O4 C69 C70 110.0(4) . .
H69A C69 H69B 108.2 . .
C70 C69 H69A 109.7 . .
C70 C69 H69B 109.7 . .
O5 C70 C69 108.4(4) . .
O5 C70 H70A 110.0 . .
O5 C70 H70B 110.0 . .
C69 C70 H70A 110.0 . .
C69 C70 H70B 110.0 . .
H70A C70 H70B 108.4 . .
O5 C71 H71A 109.9 . .
O5 C71 H71B 109.9 . .
O5 C71 C72 108.9(4) . .
H71A C71 H71B 108.3 . .
C72 C71 H71A 109.9 . .
C72 C71 H71B 109.9 . .
O6 C72 C71 109.8(4) . .
O6 C72 H72A 109.7 . .
O6 C72 H72B 109.7 . .
C71 C72 H72A 109.7 . .
C71 C72 H72B 109.7 . .
H72A C72 H72B 108.2 . .
O6 C73 H73A 110.0 . .
O6 C73 H73B 110.0 . .
O6 C73 C74 108.6(4) . .
H73A C73 H73B 108.4 . .
C74 C73 H73A 110.0 . .
C74 C73 H73B 110.0 . .
O1 C74 C73 108.9(4) . .
O1 C74 H74A 109.9 . .
O1 C74 H74B 109.9 . .
C73 C74 H74A 109.9 . .
C73 C74 H74B 109.9 . .
H74A C74 H74B 108.3 . .
O7 C75 H75A 110.6 . .
O7 C75 H75B 110.6 . .
O7 C75 C76 105.9(6) . .
H75A C75 H75B 108.7 . .
C76 C75 H75A 110.6 . .
C76 C75 H75B 110.6 . .
C75 C76 H76A 110.6 . .
C75 C76 H76B 110.6 . .
H76A C76 H76B 108.8 . .
C77 C76 C75 105.5(7) . .
C77 C76 H76A 110.6 . .
C77 C76 H76B 110.6 . .
C76 C77 H77A 110.4 . .
C76 C77 H77B 110.4 . .
C76 C77 C78 106.8(6) . .
H77A C77 H77B 108.6 . .
C78 C77 H77A 110.4 . .
C78 C77 H77B 110.4 . .
O7 C78 C77 104.7(6) . .
O7 C78 H78A 110.8 . .
O7 C78 H78B 110.8 . .
C77 C78 H78A 110.8 . .
C77 C78 H78B 110.8 . .
H78A C78 H78B 108.9 . .
O8 C79 H79A 110.4 . .
O8 C79 H79B 110.4 . .
O8 C79 C80 106.5(5) . .
H79A C79 H79B 108.6 . .
C80 C79 H79A 110.4 . .
C80 C79 H79B 110.4 . .
C79 C80 H80A 111.3 . .
C79 C80 H80B 111.3 . .
C79 C80 C81 102.4(5) . .
H80A C80 H80B 109.2 . .
C81 C80 H80A 111.3 . .
C81 C80 H80B 111.3 . .
C80 C81 H81A 110.8 . .
C80 C81 H81B 110.8 . .
H81A C81 H81B 108.9 . .
C82 C81 C80 104.6(6) . .
C82 C81 H81A 110.8 . .
C82 C81 H81B 110.8 . .
K1 C82 H82A 63.1 . .
K1 C82 H82B 112.7 . .
O8 C82 K1 48.3(3) . .
O8 C82 C81 109.8(6) . .
O8 C82 H82A 109.7 . .
O8 C82 H82B 109.7 . .
C81 C82 K1 137.0(6) . .
C81 C82 H82A 109.7 . .
C81 C82 H82B 109.7 . .
H82A C82 H82B 108.2 . .
C86 O9 C83 104.8(6) . .
C86 O9 C83A 107.7(8) . .
O9 C83 H83A 110.1 . .
O9 C83 H83B 110.1 . .
H83A C83 H83B 108.5 . .
C84 C83 O9 107.8(8) . .
C84 C83 H83A 110.1 . .
C84 C83 H83B 110.1 . .
O9 C83A H83C 110.2 . .
O9 C83A H83D 110.2 . .
O9 C83A C84 107.6(11) . .
H83C C83A H83D 108.5 . .
C84 C83A H83C 110.2 . .
C84 C83A H83D 110.2 . .
C83 C84 H84A 111.0 . .
C83 C84 H84B 111.0 . .
C83 C84 C85 104.0(7) . .
C83A C84 H84C 110.9 . .
C83A C84 H84D 110.9 . .
C83A C84 C85 104.5(9) . .
H84A C84 H84B 109.0 . .
H84C C84 H84D 108.9 . .
C85 C84 H84A 111.0 . .
C85 C84 H84B 111.0 . .
C85 C84 H84C 110.9 . .
C85 C84 H84D 110.9 . .
C84 C85 H85A 110.7 . .
C84 C85 H85B 110.7 . .
C84 C85 C86 105.3(5) . .
H85A C85 H85B 108.8 . .
C86 C85 H85A 110.7 . .
C86 C85 H85B 110.7 . .
O9 C86 C85 108.4(5) . .
O9 C86 H86A 110.0 . .
O9 C86 H86B 110.0 . .
C85 C86 H86A 110.0 . .
C85 C86 H86B 110.0 . .
H86A C86 H86B 108.4 . .
C87A O10 C90 107.9(13) . .
C87 O10 C90 105.1(8) . .
O10 C87A H87A 111.4 . .
O10 C87A H87B 111.4 . .
O10 C87A C88A 102(2) . .
H87A C87A H87B 109.3 . .
C88A C87A H87A 111.4 . .
C88A C87A H87B 111.4 . .
C87A C88A H88A 109.2 . .
C87A C88A H88B 109.2 . .
C87A C88A C89 112(2) . .
H88A C88A H88B 107.9 . .
C89 C88A H88A 109.2 . .
C89 C88A H88B 109.2 . .
O10 C90 H90A 109.3 . .
O10 C90 H90B 109.3 . .
H90A C90 H90B 108.0 . .
C89 C90 O10 111.5(9) . .
C89 C90 H90A 109.3 . .
C89 C90 H90B 109.3 . .
C88A C89 H89A 112.0 . .
C88A C89 H89B 112.0 . .
C90 C89 C88A 99.1(18) . .
C90 C89 H89A 112.0 . .
C90 C89 H89B 112.0 . .
C90 C89 H89C 110.6 . .
C90 C89 H89D 110.6 . .
C90 C89 C88 105.7(10) . .
H89A C89 H89B 109.6 . .
H89C C89 H89D 108.7 . .
C88 C89 H89C 110.6 . .
C88 C89 H89D 110.6 . .
O10 C87 H87C 110.1 . .
O10 C87 H87D 110.1 . .
H87C C87 H87D 108.4 . .
C88 C87 O10 108.2(11) . .
C88 C87 H87C 110.1 . .
C88 C87 H87D 110.1 . .
C89 C88 H88C 109.9 . .
C89 C88 H88D 109.9 . .
C87 C88 C89 108.8(11) . .
C87 C88 H88C 109.9 . .
C87 C88 H88D 109.9 . .
H88C C88 H88D 108.3 . .

loop_
_geom_bond_atom_site_label_1
_geom_bond_atom_site_label_2
_geom_bond_distance
_geom_bond_site_symmetry_2
Tb1 N1 2.485(3) .
Tb1 N2 2.475(3) .
Tb1 N3 2.492(3) .
Tb1 N4 2.495(3) .
Tb1 C1 2.470(4) .
Tb1 C32 2.460(4) .
P1 N1 1.618(3) .
P1 C1 1.633(5) .
P1 C2 1.848(4) .
P1 C8 1.834(4) .
P2 N2 1.615(4) .
P2 C1 1.641(5) .
P2 C17 1.846(4) .
P2 C23 1.839(4) .
P3 N3 1.618(3) .
P3 C32 1.644(4) .
P3 C33 1.845(4) .
P3 C39 1.826(4) .
P4 N4 1.616(3) .
P4 C32 1.635(4) .
P4 C48 1.839(4) .
P4 C54 1.842(4) .
Si1 N1 1.715(3) .
Si1 C14 1.888(5) .
Si1 C15 1.875(5) .
Si1 C16 1.853(5) .
Si2 N2 1.720(4) .
Si2 C29 1.889(4) .
Si2 C30 1.879(4) .
Si2 C31 1.863(5) .
Si3 N3 1.707(3) .
Si3 C45 1.900(5) .
Si3 C46 1.872(6) .
Si3 C47 1.872(5) .
Si4 N4 1.716(3) .
Si4 C60 1.891(4) .
Si4 C61 1.866(4) .
Si4 C62 1.885(4) .
C2 C3 1.378(7) .
C2 C7 1.402(7) .
C3 H3 0.9500 .
C3 C4 1.409(6) .
C4 H4 0.9500 .
C4 C5 1.374(9) .
C5 H5 0.9500 .
C5 C6 1.383(9) .
C6 H6 0.9500 .
C6 C7 1.397(6) .
C7 H7 0.9500 .
C8 C9 1.378(6) .
C8 C13 1.399(6) .
C9 H9 0.9500 .
C9 C10 1.385(6) .
C10 H10 0.9500 .
C10 C11 1.379(8) .
C11 H11 0.9500 .
C11 C12 1.380(8) .
C12 H12 0.9500 .
C12 C13 1.380(7) .
C13 H13 0.9500 .
C14 H14A 0.9800 .
C14 H14B 0.9800 .
C14 H14C 0.9800 .
C15 H15A 0.9800 .
C15 H15B 0.9800 .
C15 H15C 0.9800 .
C16 H16A 0.9800 .
C16 H16B 0.9800 .
C16 H16C 0.9800 .
C17 C18 1.389(6) .
C17 C22 1.387(5) .
C18 H18 0.9500 .
C18 C19 1.397(6) .
C19 H19 0.9500 .
C19 C20 1.367(6) .
C20 H20 0.9500 .
C20 C21 1.395(6) .
C21 H21 0.9500 .
C21 C22 1.386(6) .
C22 H22 0.9500 .
C23 C24 1.376(7) .
C23 C28 1.395(7) .
C24 H24 0.9500 .
C24 C25 1.412(7) .
C25 H25 0.9500 .
C25 C26 1.368(11) .
C26 H26 0.9500 .
C26 C27 1.383(10) .
C27 H27 0.9500 .
C27 C28 1.388(7) .
C28 H28 0.9500 .
C29 H29A 0.9800 .
C29 H29B 0.9800 .
C29 H29C 0.9800 .
C30 H30A 0.9800 .
C30 H30B 0.9800 .
C30 H30C 0.9800 .
C31 H31A 0.9800 .
C31 H31B 0.9800 .
C31 H31C 0.9800 .
C33 C34 1.394(5) .
C33 C38 1.382(6) .
C34 H34 0.9500 .
C34 C35 1.383(6) .
C35 H35 0.9500 .
C35 C36 1.381(7) .
C36 H36 0.9500 .
C36 C37 1.385(7) .
C37 H37 0.9500 .
C37 C38 1.394(6) .
C38 H38 0.9500 .
C39 C40 1.400(6) .
C39 C44 1.397(6) .
C40 H40 0.9500 .
C40 C41 1.386(7) .
C41 H41 0.9500 .
C41 C42 1.383(8) .
C42 H42 0.9500 .
C42 C43 1.377(8) .
C43 H43 0.9500 .
C43 C44 1.381(7) .
C44 H44 0.9500 .
C45 H45A 0.9800 .
C45 H45B 0.9800 .
C45 H45C 0.9800 .
C46 H46A 0.9800 .
C46 H46B 0.9800 .
C46 H46C 0.9800 .
C47 H47A 0.9800 .
C47 H47B 0.9800 .
C47 H47C 0.9800 .
C48 C49 1.402(6) .
C48 C53 1.380(6) .
C49 H49 0.9500 .
C49 C50 1.373(6) .
C50 H50 0.9500 .
C50 C51 1.379(8) .
C51 H51 0.9500 .
C51 C52 1.366(9) .
C52 H52 0.9500 .
C52 C53 1.404(7) .
C53 H53 0.9500 .
C54 C55 1.386(6) .
C54 C59 1.390(6) .
C55 H55 0.9500 .
C55 C56 1.387(6) .
C56 H56 0.9500 .
C56 C57 1.375(7) .
C57 H57 0.9500 .
C57 C58 1.382(7) .
C58 H58 0.9500 .
C58 C59 1.389(6) .
C59 H59 0.9500 .
C60 H60A 0.9800 .
C60 H60B 0.9800 .
C60 H60C 0.9800 .
C61 H61A 0.9800 .
C61 H61B 0.9800 .
C61 H61C 0.9800 .
C62 H62A 0.9800 .
C62 H62B 0.9800 .
C62 H62C 0.9800 .
K1 O1 2.832(3) .
K1 O2 2.753(4) .
K1 O3 2.818(4) .
K1 O4 2.799(4) .
K1 O5 2.756(3) .
K1 O6 2.809(3) .
K1 O7 2.719(4) .
K1 O8 2.707(4) .
K1 C82 3.428(7) .
O1 C63 1.421(6) .
O1 C74 1.410(6) .
O2 C64 1.423(7) .
O2 C65 1.419(6) .
O3 C66 1.424(7) .
O3 C67 1.412(7) .
O4 C68 1.430(6) .
O4 C69 1.412(7) .
O5 C70 1.419(6) .
O5 C71 1.423(5) .
O6 C72 1.422(6) .
O6 C73 1.411(7) .
O7 C75 1.419(8) .
O7 C78 1.411(8) .
O8 C79 1.430(8) .
O8 C82 1.400(8) .
C63 H63A 0.9900 .
C63 H63B 0.9900 .
C63 C64 1.494(8) .
C64 H64A 0.9900 .
C64 H64B 0.9900 .
C65 H65A 0.9900 .
C65 H65B 0.9900 .
C65 C66 1.490(9) .
C66 H66A 0.9900 .
C66 H66B 0.9900 .
C67 H67A 0.9900 .
C67 H67B 0.9900 .
C67 C68 1.478(9) .
C68 H68A 0.9900 .
C68 H68B 0.9900 .
C69 H69A 0.9900 .
C69 H69B 0.9900 .
C69 C70 1.496(7) .
C70 H70A 0.9900 .
C70 H70B 0.9900 .
C71 H71A 0.9900 .
C71 H71B 0.9900 .
C71 C72 1.491(7) .
C72 H72A 0.9900 .
C72 H72B 0.9900 .
C73 H73A 0.9900 .
C73 H73B 0.9900 .
C73 C74 1.499(8) .
C74 H74A 0.9900 .
C74 H74B 0.9900 .
C75 H75A 0.9900 .
C75 H75B 0.9900 .
C75 C76 1.498(10) .
C76 H76A 0.9900 .
C76 H76B 0.9900 .
C76 C77 1.451(12) .
C77 H77A 0.9900 .
C77 H77B 0.9900 .
C77 C78 1.513(12) .
C78 H78A 0.9900 .
C78 H78B 0.9900 .
C79 H79A 0.9900 .
C79 H79B 0.9900 .
C79 C80 1.477(10) .
C80 H80A 0.9900 .
C80 H80B 0.9900 .
C80 C81 1.494(11) .
C81 H81A 0.9900 .
C81 H81B 0.9900 .
C81 C82 1.443(10) .
C82 H82A 0.9900 .
C82 H82B 0.9900 .
O9 C83 1.439(11) .
O9 C83A 1.400(14) .
O9 C86 1.397(7) .
C83 H83A 0.9900 .
C83 H83B 0.9900 .
C83 C84 1.417(10) .
C83A H83C 0.9900 .
C83A H83D 0.9900 .
C83A C84 1.460(14) .
C84 H84A 0.9900 .
C84 H84B 0.9900 .
C84 H84C 0.9900 .
C84 H84D 0.9900 .
C84 C85 1.473(10) .
C85 H85A 0.9900 .
C85 H85B 0.9900 .
C85 C86 1.477(8) .
C86 H86A 0.9900 .
C86 H86B 0.9900 .
O10 C87A 1.413(15) .
O10 C90 1.422(11) .
O10 C87 1.415(11) .
C87A H87A 0.9900 .
C87A H87B 0.9900 .
C87A C88A 1.425(16) .
C88A H88A 0.9900 .
C88A H88B 0.9900 .
C88A C89 1.445(18) .
C90 H90A 0.9900 .
C90 H90B 0.9900 .
C90 C89 1.374(11) .
C89 H89A 0.9900 .
C89 H89B 0.9900 .
C89 H89C 0.9900 .
C89 H89D 0.9900 .
C89 C88 1.419(13) .
C87 H87C 0.9900 .
C87 H87D 0.9900 .
C87 C88 1.411(11) .
C88 H88C 0.9900 .
C88 H88D 0.9900 .

loop_
_geom_torsion_atom_site_label_1
_geom_torsion_atom_site_label_2
_geom_torsion_atom_site_label_3
_geom_torsion_atom_site_label_4
_geom_torsion
_geom_torsion_site_symmetry_1
_geom_torsion_site_symmetry_2
_geom_torsion_site_symmetry_3
_geom_torsion_site_symmetry_4
P1 C2 C3 C4 172.1(3) . . . .
P1 C2 C7 C6 -172.3(4) . . . .
P1 C8 C9 C10 -179.5(4) . . . .
P1 C8 C13 C12 -179.8(4) . . . .
P2 C17 C18 C19 -172.0(4) . . . .
P2 C17 C22 C21 171.0(4) . . . .
P2 C23 C24 C25 -178.9(4) . . . .
P2 C23 C28 C27 179.7(4) . . . .
P3 C33 C34 C35 -176.8(4) . . . .
P3 C33 C38 C37 177.6(4) . . . .
P3 C39 C40 C41 166.6(4) . . . .
P3 C39 C44 C43 -167.4(4) . . . .
P4 C48 C49 C50 -177.3(3) . . . .
P4 C48 C53 C52 177.9(4) . . . .
P4 C54 C55 C56 -178.4(3) . . . .
P4 C54 C59 C58 178.4(3) . . . .
N1 P1 C1 Tb1 6.40(18) . . . .
N1 P1 C1 P2 141.5(13) . . . .
N1 P1 C2 C3 -140.3(3) . . . .
N1 P1 C2 C7 34.3(4) . . . .
N1 P1 C8 C9 -119.1(4) . . . .
N1 P1 C8 C13 61.9(4) . . . .
N2 P2 C1 Tb1 -1.15(18) . . . .
N2 P2 C1 P1 -136.3(13) . . . .
N2 P2 C17 C18 -139.3(4) . . . .
N2 P2 C17 C22 49.2(4) . . . .
N2 P2 C23 C24 -131.4(4) . . . .
N2 P2 C23 C28 50.3(4) . . . .
N3 P3 C32 Tb1 2.6(2) . . . .
N3 P3 C32 P4 148.0(13) . . . .
N3 P3 C33 C34 -61.7(4) . . . .
N3 P3 C33 C38 121.9(3) . . . .
N3 P3 C39 C40 157.1(4) . . . .
N3 P3 C39 C44 -35.3(4) . . . .
N4 P4 C32 Tb1 -1.96(19) . . . .
N4 P4 C32 P3 -147.4(13) . . . .
N4 P4 C48 C49 -54.0(3) . . . .
N4 P4 C48 C53 127.9(4) . . . .
N4 P4 C54 C55 125.3(3) . . . .
N4 P4 C54 C59 -54.2(4) . . . .
C1 P1 N1 Tb1 -6.35(18) . . . .
C1 P1 N1 Si1 162.4(3) . . . .
C1 P1 C2 C3 -19.7(4) . . . .
C1 P1 C2 C7 155.0(4) . . . .
C1 P1 C8 C9 121.1(4) . . . .
C1 P1 C8 C13 -58.0(4) . . . .
C1 P2 N2 Tb1 1.15(18) . . . .
C1 P2 N2 Si2 176.1(2) . . . .
C1 P2 C17 C18 101.0(4) . . . .
C1 P2 C17 C22 -70.5(4) . . . .
C1 P2 C23 C24 -10.5(4) . . . .
C1 P2 C23 C28 171.2(4) . . . .
C2 P1 N1 Tb1 117.60(17) . . . .
C2 P1 N1 Si1 -73.7(3) . . . .
C2 P1 C1 Tb1 -116.10(17) . . . .
C2 P1 C1 P2 19.0(14) . . . .
C2 P1 C8 C9 -1.1(4) . . . .
C2 P1 C8 C13 179.8(4) . . . .
C2 C3 C4 C5 0.5(7) . . . .
C3 C2 C7 C6 2.3(7) . . . .
C3 C4 C5 C6 2.1(7) . . . .
C4 C5 C6 C7 -2.4(8) . . . .
C5 C6 C7 C2 0.2(7) . . . .
C7 C2 C3 C4 -2.7(7) . . . .
C8 P1 N1 Tb1 -129.41(15) . . . .
C8 P1 N1 Si1 39.3(3) . . . .
C8 P1 C1 Tb1 127.64(16) . . . .
C8 P1 C1 P2 -97.2(13) . . . .
C8 P1 C2 C3 102.3(4) . . . .
C8 P1 C2 C7 -83.0(4) . . . .
C8 C9 C10 C11 -0.6(7) . . . .
C9 C8 C13 C12 1.0(7) . . . .
C9 C10 C11 C12 1.0(8) . . . .
C10 C11 C12 C13 -0.3(8) . . . .
C11 C12 C13 C8 -0.7(8) . . . .
C13 C8 C9 C10 -0.4(7) . . . .
C14 Si1 N1 Tb1 -96.6(3) . . . .
C14 Si1 N1 P1 98.6(3) . . . .
C15 Si1 N1 Tb1 143.0(2) . . . .
C15 Si1 N1 P1 -21.8(4) . . . .
C16 Si1 N1 Tb1 21.5(3) . . . .
C16 Si1 N1 P1 -143.3(3) . . . .
C17 P2 N2 Tb1 -122.12(15) . . . .
C17 P2 N2 Si2 52.8(3) . . . .
C17 P2 C1 Tb1 120.64(16) . . . .
C17 P2 C1 P1 -14.5(14) . . . .
C17 P2 C23 C24 110.2(4) . . . .
C17 P2 C23 C28 -68.1(4) . . . .
C17 C18 C19 C20 1.8(8) . . . .
C18 C17 C22 C21 -0.9(7) . . . .
C18 C19 C20 C21 -1.6(8) . . . .
C19 C20 C21 C22 0.2(7) . . . .
C20 C21 C22 C17 1.1(7) . . . .
C22 C17 C18 C19 -0.5(7) . . . .
C23 P2 N2 Tb1 124.95(17) . . . .
C23 P2 N2 Si2 -60.1(3) . . . .
C23 P2 C1 Tb1 -125.67(16) . . . .
C23 P2 C1 P1 99.2(13) . . . .
C23 P2 C17 C18 -19.0(4) . . . .
C23 P2 C17 C22 169.4(3) . . . .
C23 C24 C25 C26 -1.1(9) . . . .
C24 C23 C28 C27 1.4(7) . . . .
C24 C25 C26 C27 1.8(10) . . . .
C25 C26 C27 C28 -0.9(9) . . . .
C26 C27 C28 C23 -0.7(8) . . . .
C28 C23 C24 C25 -0.6(7) . . . .
C29 Si2 N2 Tb1 140.7(2) . . . .
C29 Si2 N2 P2 -32.4(3) . . . .
C30 Si2 N2 Tb1 -97.0(2) . . . .
C30 Si2 N2 P2 89.8(3) . . . .
C31 Si2 N2 Tb1 21.8(3) . . . .
C31 Si2 N2 P2 -151.3(3) . . . .
C32 P3 N3 Tb1 -2.53(19) . . . .
C32 P3 N3 Si3 -179.7(3) . . . .
C32 P3 C33 C34 176.1(4) . . . .
C32 P3 C33 C38 -0.3(4) . . . .
C32 P3 C39 C40 -83.9(4) . . . .
C32 P3 C39 C44 83.7(4) . . . .
C32 P4 N4 Tb1 1.93(19) . . . .
C32 P4 N4 Si4 -173.6(2) . . . .
C32 P4 C48 C49 64.8(4) . . . .
C32 P4 C48 C53 -113.3(4) . . . .
C32 P4 C54 C55 3.5(4) . . . .
C32 P4 C54 C59 -176.0(3) . . . .
C33 P3 N3 Tb1 -127.48(15) . . . .
C33 P3 N3 Si3 55.3(3) . . . .
C33 P3 C32 Tb1 128.85(16) . . . .
C33 P3 C32 P4 -85.7(14) . . . .
C33 P3 C39 C40 35.9(4) . . . .
C33 P3 C39 C44 -156.6(4) . . . .
C33 C34 C35 C36 -0.1(7) . . . .
C34 C33 C38 C37 1.0(6) . . . .
C34 C35 C36 C37 0.1(8) . . . .
C35 C36 C37 C38 0.5(7) . . . .
C36 C37 C38 C33 -1.1(7) . . . .
C38 C33 C34 C35 -0.4(7) . . . .
C39 P3 N3 Tb1 119.51(15) . . . .
C39 P3 N3 Si3 -57.7(3) . . . .
C39 P3 C32 Tb1 -117.98(18) . . . .
C39 P3 C32 P4 27.5(14) . . . .
C39 P3 C33 C34 56.3(4) . . . .
C39 P3 C33 C38 -120.1(3) . . . .
C39 C40 C41 C42 0.4(9) . . . .
C40 C39 C44 C43 0.7(7) . . . .
C40 C41 C42 C43 0.9(9) . . . .
C41 C42 C43 C44 -1.3(9) . . . .
C42 C43 C44 C39 0.5(9) . . . .
C44 C39 C40 C41 -1.2(7) . . . .
C45 Si3 N3 Tb1 -148.2(3) . . . .
C45 Si3 N3 P3 28.0(4) . . . .
C46 Si3 N3 Tb1 90.9(3) . . . .
C46 Si3 N3 P3 -92.9(3) . . . .
C47 Si3 N3 Tb1 -29.7(3) . . . .
C47 Si3 N3 P3 146.5(3) . . . .
C48 P4 N4 Tb1 123.94(15) . . . .
C48 P4 N4 Si4 -51.6(3) . . . .
C48 P4 C32 Tb1 -121.90(17) . . . .
C48 P4 C32 P3 92.7(14) . . . .
C48 P4 C54 C55 -117.8(3) . . . .
C48 P4 C54 C59 62.7(4) . . . .
C48 C49 C50 C51 -1.4(7) . . . .
C49 C48 C53 C52 -0.1(7) . . . .
C49 C50 C51 C52 1.2(8) . . . .
C50 C51 C52 C53 -0.4(9) . . . .
C51 C52 C53 C48 -0.1(9) . . . .
C53 C48 C49 C50 0.9(6) . . . .
C54 P4 N4 Tb1 -123.29(15) . . . .
C54 P4 N4 Si4 61.1(3) . . . .
C54 P4 C32 Tb1 122.60(16) . . . .
C54 P4 C32 P3 -22.8(14) . . . .
C54 P4 C48 C49 -173.2(3) . . . .
C54 P4 C48 C53 8.8(4) . . . .
C54 C55 C56 C57 0.1(7) . . . .
C55 C54 C59 C58 -1.1(6) . . . .
C55 C56 C57 C58 -1.3(7) . . . .
C56 C57 C58 C59 1.3(7) . . . .
C57 C58 C59 C54 0.0(7) . . . .
C59 C54 C55 C56 1.1(6) . . . .
C60 Si4 N4 Tb1 -142.5(2) . . . .
C60 Si4 N4 P4 31.3(3) . . . .
C61 Si4 N4 Tb1 -25.1(3) . . . .
C61 Si4 N4 P4 148.7(3) . . . .
C62 Si4 N4 Tb1 94.9(3) . . . .
C62 Si4 N4 P4 -91.3(3) . . . .
K1 O1 C63 C64 52.6(5) . . . .
K1 O1 C74 C73 -55.3(5) . . . .
K1 O2 C64 C63 50.6(5) . . . .
K1 O2 C65 C66 -51.3(6) . . . .
K1 O3 C66 C65 -47.8(5) . . . .
K1 O3 C67 C68 50.3(5) . . . .
K1 O4 C68 C67 46.7(5) . . . .
K1 O4 C69 C70 -49.8(5) . . . .
K1 O5 C70 C69 -46.4(5) . . . .
K1 O5 C71 C72 38.3(5) . . . .
K1 O6 C72 C71 53.7(4) . . . .
K1 O6 C73 C74 -42.3(5) . . . .
K1 O7 C75 C76 114.7(6) . . . .
K1 O7 C78 C77 -110.2(7) . . . .
K1 O8 C79 C80 -147.5(5) . . . .
K1 O8 C82 C81 136.1(7) . . . .
O1 C63 C64 O2 -70.5(5) . . . .
O2 C65 C66 O3 66.3(6) . . . .
O3 C67 C68 O4 -65.5(6) . . . .
O4 C69 C70 O5 64.4(6) . . . .
O5 C71 C72 O6 -60.8(5) . . . .
O6 C73 C74 O1 65.2(6) . . . .
O7 C75 C76 C77 17.9(9) . . . .
O8 C79 C80 C81 30.4(9) . . . .
C63 O1 C74 C73 179.1(4) . . . .
C64 O2 C65 C66 174.3(5) . . . .
C65 O2 C64 C63 -174.5(4) . . . .
C66 O3 C67 C68 -178.9(4) . . . .
C67 O3 C66 C65 -178.6(4) . . . .
C68 O4 C69 C70 179.0(5) . . . .
C69 O4 C68 C67 177.0(5) . . . .
C70 O5 C71 C72 178.2(4) . . . .
C71 O5 C70 C69 172.4(4) . . . .
C72 O6 C73 C74 -175.3(4) . . . .
C73 O6 C72 C71 -171.1(4) . . . .
C74 O1 C63 C64 179.3(4) . . . .
C75 O7 C78 C77 29.9(9) . . . .
C75 C76 C77 C78 0.0(11) . . . .
C76 C77 C78 O7 -17.9(11) . . . .
C78 O7 C75 C76 -30.3(9) . . . .
C79 O8 C82 K1 -132.7(6) . . . .
C79 O8 C82 C81 3.5(10) . . . .
C79 C80 C81 C82 -27.7(10) . . . .
C80 C81 C82 K1 65.1(11) . . . .
C80 C81 C82 O8 15.7(11) . . . .
C82 O8 C79 C80 -21.7(9) . . . .
O9 C83 C84 C83A 64.8(14) . . . .
O9 C83 C84 C85 -30.2(14) . . . .
O9 C83A C84 C83 -68.2(14) . . . .
O9 C83A C84 C85 25(2) . . . .
C83 O9 C83A C84 64.6(13) . . . .
C83 O9 C86 C85 -18.8(10) . . . .
C83 C84 C85 C86 17.8(12) . . . .
C83A O9 C83 C84 -68.7(13) . . . .
C83A O9 C86 C85 15.1(15) . . . .
C83A C84 C85 C86 -15.4(15) . . . .
C84 C85 C86 O9 0.7(10) . . . .
C86 O9 C83 C84 31.1(13) . . . .
C86 O9 C83A C84 -25(2) . . . .
O10 C87A C88A C89 20(4) . . . .
O10 C90 C89 C88A 25(3) . . . .
O10 C90 C89 C88 -9(2) . . . .
O10 C87 C88 C89 -3(2) . . . .
C87A O10 C90 C89 -14(2) . . . .
C87A O10 C87 C88 98(4) . . . .
C87A C88A C89 C90 -28(4) . . . .
C87A C88A C89 C88 77(3) . . . .
C88A C89 C88 C87 -75(3) . . . .
C90 O10 C87A C88A -4(3) . . . .
C90 O10 C87 C88 -2(2) . . . .
C90 C89 C88 C87 7(2) . . . .
C87 O10 C87A C88A -89(5) . . . .
C87 O10 C90 C89 7(2) . . . .
